data_7028559
loop_
_publ_author_name
'Imran, Muhammad'
'Neumann, Beate'
'Stammler, Hans-Georg'
'Monkowius, Uwe'
'Ertl, Martin'
'Mitzel, Norbert W.'

_publ_section_title
;
 Borate-based ligands with two soft heterocycle/thione groups and their
 sodium and bismuth complexes.
;
_journal_issue 3
_journal_name_full 'Dalton transactions (Cambridge, England : 2003)'
_journal_page_first 1267
_journal_page_last 1278
_journal_paper_doi 10.1039/c3dt52607k
_journal_volume 43
_journal_year 2014
_chemical_formula_moiety 'C30 H44 B N4 Na O4 S2'
_chemical_formula_sum 'C30 H44 B N4 Na O4 S2'
_chemical_formula_weight 622.61
_chemical_name_systematic
;
 ?
;
_space_group_crystal_system triclinic
_space_group_IT_number 2
_space_group_name_Hall '-P 1'
_space_group_name_H-M_alt 'P -1'
_symmetry_space_group_name_Hall '-P 1'
_symmetry_space_group_name_H-M 'P -1'
_atom_sites_solution_hydrogens mixed
_audit_creation_method SHELXL-2013
_cell_angle_alpha 64.0371(9)
_cell_angle_beta 73.6124(9)
_cell_angle_gamma 66.0668(9)
_cell_formula_units_Z 8
_cell_length_a 19.0481(5)
_cell_length_b 20.4629(4)
_cell_length_c 20.5596(5)
_cell_measurement_reflns_used 64488
_cell_measurement_temperature 100(2)
_cell_measurement_theta_max 27.485
_cell_measurement_theta_min 2.910
_cell_volume 6532.0(3)
_computing_cell_refinement 'HKL Scalepack (Otwinowski & Minor 1997)'
_computing_data_collection 'Collect, Bruker AXS, 2004'
_computing_data_reduction 'Denzo and Scalepack (Otwinowski & Minor, 1997)'
_computing_molecular_graphics 'SHELXTL-PLUS (1990)'
_computing_publication_material 'SHELXL-97 (Sheldrick, 1997)'
_computing_structure_refinement 'SHELXL-97 (Sheldrick, 1997)'
_computing_structure_solution 'SHELXS-97 (Sheldrick, 1990)'
_diffrn_ambient_temperature 100(2)
_diffrn_measured_fraction_theta_full 0.997
_diffrn_measured_fraction_theta_max 0.996
_diffrn_measurement_device_type KappaCCD
_diffrn_measurement_method CCD
_diffrn_radiation_monochromator graphite
_diffrn_radiation_source 'fine-focus sealed tube'
_diffrn_radiation_type MoK\a
_diffrn_radiation_wavelength 0.71073
_diffrn_reflns_av_R_equivalents 0.057
_diffrn_reflns_av_unetI/netI 0.0563
_diffrn_reflns_Laue_measured_fraction_full 0.997
_diffrn_reflns_Laue_measured_fraction_max 0.996
_diffrn_reflns_limit_h_max 24
_diffrn_reflns_limit_h_min -24
_diffrn_reflns_limit_k_max 26
_diffrn_reflns_limit_k_min -26
_diffrn_reflns_limit_l_max 26
_diffrn_reflns_limit_l_min -26
_diffrn_reflns_number 118678
_diffrn_reflns_point_group_measured_fraction_full 0.997
_diffrn_reflns_point_group_measured_fraction_max 0.996
_diffrn_reflns_theta_full 25.242
_diffrn_reflns_theta_max 27.496
_diffrn_reflns_theta_min 2.926
_exptl_absorpt_coefficient_mu 0.216
_exptl_absorpt_correction_T_max 0.9580
_exptl_absorpt_correction_T_min 0.9379
_exptl_absorpt_correction_type multi-scan
_exptl_absorpt_process_details 'Denzo and Scalepack (Otwinowski & Minor, 1997)'
_exptl_crystal_colour Colourless
_exptl_crystal_density_diffrn 1.266
_exptl_crystal_description fragment
_exptl_crystal_F_000 2656
_exptl_crystal_size_max 0.300
_exptl_crystal_size_mid 0.280
_exptl_crystal_size_min 0.200
_refine_diff_density_max 0.322
_refine_diff_density_min -0.359
_refine_diff_density_rms 0.049
_refine_ls_extinction_method none
_refine_ls_goodness_of_fit_ref 1.044
_refine_ls_hydrogen_treatment mixed
_refine_ls_matrix_type fullcycle
_refine_ls_number_parameters 1626
_refine_ls_number_reflns 29881
_refine_ls_number_restraints 0
_refine_ls_restrained_S_all 1.044
_refine_ls_R_factor_all 0.0714
_refine_ls_R_factor_gt 0.0415
_refine_ls_shift/su_max 0.001
_refine_ls_shift/su_mean 0.000
_refine_ls_structure_factor_coef Fsqd
_refine_ls_weighting_details 'w=1/[\s^2^(Fo^2^)+(0.0471P)^2^+0.3640P] where P=(Fo^2^+2Fc^2^)/3'
_refine_ls_weighting_scheme calc
_refine_ls_wR_factor_gt 0.0963
_refine_ls_wR_factor_ref 0.1068
_reflns_Friedel_coverage 0.000
_reflns_number_gt 20780
_reflns_number_total 29881
_reflns_threshold_expression 'I > 2\s(I)'
_cod_data_source_file c3dt52607k.txt
_cod_data_source_block compound1
_cod_database_code 7028559
_shelx_space_group_comment
;
The symmetry employed for this shelxl refinement is uniquely defined
by the following loop, which should always be used as a source of
symmetry information in preference to the above space-group names.
They are only intended as comments.
;
_shelx_estimated_absorpt_t_min 0.938
_shelx_estimated_absorpt_t_max 0.958
_shelxl_version_number 2013-3

loop_
_space_group_symop_operation_xyz
'x, y, z'
'-x, -y, -z'

loop_
_atom_site_label
_atom_site_type_symbol
_atom_site_fract_x
_atom_site_fract_y
_atom_site_fract_z
_atom_site_U_iso_or_equiv
_atom_site_adp_type
_atom_site_occupancy
_atom_site_site_symmetry_order
_atom_site_calc_flag
_atom_site_refinement_flags_posn
_atom_site_refinement_flags_adp
_atom_site_refinement_flags_occupancy
_atom_site_disorder_assembly
_atom_site_disorder_group
S1 S 0.47105(2) 0.11435(2) 0.39716(2) 0.02187(9) Uani 1 1 d . . . . .
S2 S 0.20838(2) 0.42947(2) 0.46177(2) 0.02422(9) Uani 1 1 d . . . . .
Na1 Na 0.34747(4) 0.23930(3) 0.29709(3) 0.02310(14) Uani 1 1 d . . . . .
O1 O 0.25789(7) 0.17230(6) 0.35809(6) 0.0282(3) Uani 1 1 d . . . . .
O2 O 0.39093(7) 0.18070(6) 0.21298(6) 0.0295(3) Uani 1 1 d . . . . .
O3 O 0.24710(6) 0.34052(6) 0.23879(6) 0.0280(3) Uani 1 1 d . . . . .
O4 O 0.42039(6) 0.32032(6) 0.21723(6) 0.0291(3) Uani 1 1 d . . . . .
N1 N 0.36024(7) 0.19270(7) 0.48063(7) 0.0173(3) Uani 1 1 d . . . . .
N2 N 0.41026(8) 0.06740(8) 0.53864(7) 0.0195(3) Uani 1 1 d . . . . .
H2N H 0.4416(9) 0.0190(9) 0.5488(8) 0.023(5) Uiso 1 1 d . . . . .
N3 N 0.35628(7) 0.33008(7) 0.44567(7) 0.0183(3) Uani 1 1 d . . . . .
N4 N 0.34767(8) 0.42613(8) 0.47346(7) 0.0204(3) Uani 1 1 d . . . . .
H4N H 0.3275(9) 0.4671(9) 0.4842(9) 0.029(5) Uiso 1 1 d . . . . .
B1 B 0.33981(11) 0.27626(10) 0.42105(10) 0.0204(4) Uani 1 1 d . . . . .
H1A H 0.3826(8) 0.2724(8) 0.3705(8) 0.020(4) Uiso 1 1 d . . . . .
H1B H 0.2767(8) 0.2983(8) 0.4126(7) 0.014(4) Uiso 1 1 d . . . . .
C1 C 0.41242(9) 0.12649(8) 0.47315(8) 0.0179(3) Uani 1 1 d . . . . .
C2 C 0.35634(9) 0.09505(9) 0.58951(8) 0.0187(3) Uani 1 1 d . . . . .
C3 C 0.32373(9) 0.17384(9) 0.55283(8) 0.0188(3) Uani 1 1 d . . . . .
C4 C 0.26596(9) 0.21993(9) 0.58810(9) 0.0218(3) Uani 1 1 d . . . . .
H4 H 0.2431 0.2736 0.5633 0.026 Uiso 1 1 calc R U . . .
C5 C 0.24333(9) 0.18339(9) 0.66163(9) 0.0244(4) Uani 1 1 d . . . . .
H5 H 0.2040 0.2130 0.6876 0.029 Uiso 1 1 calc R U . . .
C6 C 0.27666(9) 0.10445(9) 0.69844(9) 0.0259(4) Uani 1 1 d . . . . .
H6 H 0.2599 0.0818 0.7488 0.031 Uiso 1 1 calc R U . . .
C7 C 0.33373(9) 0.05870(9) 0.66279(8) 0.0229(4) Uani 1 1 d . . . . .
H7 H 0.3563 0.0050 0.6874 0.027 Uiso 1 1 calc R U . . .
C8 C 0.30604(9) 0.39381(8) 0.45965(8) 0.0191(3) Uani 1 1 d . . . . .
C9 C 0.43119(9) 0.32300(9) 0.45039(8) 0.0179(3) Uani 1 1 d . . . . .
C10 C 0.42536(9) 0.38352(8) 0.46888(8) 0.0182(3) Uani 1 1 d . . . . .
C11 C 0.49012(9) 0.39185(9) 0.47907(8) 0.0215(3) Uani 1 1 d . . . . .
H11 H 0.4857 0.4329 0.4917 0.026 Uiso 1 1 calc R U . . .
C12 C 0.56145(9) 0.33744(9) 0.46994(8) 0.0226(3) Uani 1 1 d . . . . .
H12 H 0.6069 0.3409 0.4769 0.027 Uiso 1 1 calc R U . . .
C13 C 0.56714(9) 0.27766(9) 0.45067(8) 0.0228(4) Uani 1 1 d . . . . .
H13 H 0.6167 0.2415 0.4445 0.027 Uiso 1 1 calc R U . . .
C14 C 0.50263(9) 0.26946(9) 0.44024(8) 0.0202(3) Uani 1 1 d . . . . .
H14 H 0.5072 0.2289 0.4267 0.024 Uiso 1 1 calc R U . . .
C15 C 0.20341(10) 0.18426(10) 0.31440(9) 0.0271(4) Uani 1 1 d . . . . .
H15A H 0.2263 0.1958 0.2626 0.033 Uiso 1 1 calc R U . . .
H15B H 0.1558 0.2276 0.3178 0.033 Uiso 1 1 calc R U . . .
C16 C 0.18522(10) 0.10980(10) 0.34509(9) 0.0292(4) Uani 1 1 d . . . . .
H16A H 0.2231 0.0727 0.3228 0.035 Uiso 1 1 calc R U . . .
H16B H 0.1324 0.1191 0.3375 0.035 Uiso 1 1 calc R U . . .
C17 C 0.19196(10) 0.08149(10) 0.42563(9) 0.0318(4) Uani 1 1 d . . . . .
H17A H 0.2048 0.0249 0.4488 0.038 Uiso 1 1 calc R U . . .
H17B H 0.1434 0.1060 0.4520 0.038 Uiso 1 1 calc R U . . .
C18 C 0.25801(10) 0.10631(10) 0.42419(9) 0.0295(4) Uani 1 1 d . . . . .
H18A H 0.2497 0.1197 0.4672 0.035 Uiso 1 1 calc R U . . .
H18B H 0.3081 0.0644 0.4245 0.035 Uiso 1 1 calc R U . . .
C19 C 0.43176(10) 0.20161(10) 0.14062(9) 0.0304(4) Uani 1 1 d . . . . .
H19A H 0.4468 0.2469 0.1289 0.036 Uiso 1 1 calc R U . . .
H19B H 0.3989 0.2142 0.1043 0.036 Uiso 1 1 calc R U . . .
C20 C 0.50321(11) 0.13213(11) 0.14000(11) 0.0413(5) Uani 1 1 d . . . . .
H20A H 0.5044 0.1134 0.1026 0.050 Uiso 0.484(10) 1 calc R U P A 1
H20B H 0.5513 0.1441 0.1310 0.050 Uiso 0.484(10) 1 calc R U P A 1
H20C H 0.5485 0.1373 0.1495 0.050 Uiso 0.516(10) 1 calc R U P A 2
H20D H 0.5154 0.1264 0.0923 0.050 Uiso 0.516(10) 1 calc R U P A 2
C21A C 0.4929(6) 0.0743(6) 0.2158(6) 0.0386(12) Uani 0.484(10) 1 d . . P A 1
H21A H 0.5211 0.0752 0.2490 0.046 Uiso 0.484(10) 1 calc R U P A 1
H21B H 0.5117 0.0217 0.2155 0.046 Uiso 0.484(10) 1 calc R U P A 1
C21B C 0.4823(6) 0.0625(5) 0.2015(5) 0.0386(12) Uani 0.516(10) 1 d . . P A 2
H21C H 0.4769 0.0290 0.1814 0.046 Uiso 0.516(10) 1 calc R U P A 2
H21D H 0.5220 0.0316 0.2355 0.046 Uiso 0.516(10) 1 calc R U P A 2
C22 C 0.40549(10) 0.10019(9) 0.23907(10) 0.0329(4) Uani 1 1 d . . . . .
H22A H 0.3775 0.0872 0.2150 0.039 Uiso 0.484(10) 1 calc R U P A 1
H22B H 0.3923 0.0783 0.2926 0.039 Uiso 0.484(10) 1 calc R U P A 1
H22C H 0.3634 0.0904 0.2293 0.039 Uiso 0.516(10) 1 calc R U P A 2
H22D H 0.4067 0.0778 0.2924 0.039 Uiso 0.516(10) 1 calc R U P A 2
C23 C 0.18446(10) 0.40000(10) 0.25975(9) 0.0306(4) Uani 1 1 d . . . . .
H23A H 0.2044 0.4252 0.2787 0.037 Uiso 1 1 calc R U . . .
H23B H 0.1464 0.3781 0.2981 0.037 Uiso 1 1 calc R U . . .
C24 C 0.14738(11) 0.45720(10) 0.19123(9) 0.0336(4) Uani 1 1 d . . . . .
H24A H 0.1714 0.4981 0.1641 0.040 Uiso 1 1 calc R U . . .
H24B H 0.0910 0.4810 0.2027 0.040 Uiso 1 1 calc R U . . .
C25 C 0.16420(10) 0.40649(10) 0.14866(9) 0.0317(4) Uani 1 1 d . . . . .
H25A H 0.1279 0.3769 0.1671 0.038 Uiso 1 1 calc R U . . .
H25B H 0.1619 0.4370 0.0959 0.038 Uiso 1 1 calc R U . . .
C26 C 0.24539(10) 0.35473(10) 0.16390(9) 0.0306(4) Uani 1 1 d . . . . .
H26A H 0.2572 0.3060 0.1574 0.037 Uiso 1 1 calc R U . . .
H26B H 0.2835 0.3802 0.1308 0.037 Uiso 1 1 calc R U . . .
C27A C 0.3893(4) 0.3999(4) 0.2125(4) 0.0330(10) Uani 0.738(13) 1 d . . P B 1
H27A H 0.3460 0.4063 0.2519 0.040 Uiso 0.738(13) 1 calc R U P B 1
H27B H 0.3701 0.4348 0.1649 0.040 Uiso 0.738(13) 1 calc R U P B 1
C28A C 0.4551(3) 0.4167(3) 0.2206(4) 0.0497(13) Uani 0.738(13) 1 d . . P B 1
H28A H 0.4559 0.4063 0.2723 0.060 Uiso 0.738(13) 1 calc R U P B 1
H28B H 0.4523 0.4708 0.1909 0.060 Uiso 0.738(13) 1 calc R U P B 1
C27B C 0.3980(11) 0.3998(12) 0.1909(9) 0.0330(10) Uani 0.262(13) 1 d . . P B 2
H27C H 0.3534 0.4195 0.2238 0.040 Uiso 0.262(13) 1 calc R U P B 2
H27D H 0.3814 0.4212 0.1421 0.040 Uiso 0.262(13) 1 calc R U P B 2
C28B C 0.4636(8) 0.4260(9) 0.1854(11) 0.0497(13) Uani 0.262(13) 1 d . . P B 2
H28C H 0.4691 0.4679 0.1380 0.060 Uiso 0.262(13) 1 calc R U P B 2
H28D H 0.4557 0.4439 0.2253 0.060 Uiso 0.262(13) 1 calc R U P B 2
C29 C 0.52768(11) 0.35971(12) 0.19181(12) 0.0485(5) Uani 1 1 d . . . . .
H29A H 0.5375 0.3799 0.1379 0.058 Uiso 0.738(13) 1 calc R U P B 1
H29B H 0.5747 0.3481 0.2120 0.058 Uiso 0.738(13) 1 calc R U P B 1
H29C H 0.5606 0.3535 0.2251 0.058 Uiso 0.262(13) 1 calc R U P B 2
H29D H 0.5589 0.3642 0.1435 0.058 Uiso 0.262(13) 1 calc R U P B 2
C30 C 0.50191(10) 0.29175(11) 0.22058(12) 0.0425(5) Uani 1 1 d . . . . .
H30A H 0.5293 0.2595 0.1907 0.051 Uiso 1 1 calc R U . . .
H30B H 0.5129 0.2602 0.2716 0.051 Uiso 1 1 calc R U . . .
S3 S 0.51930(2) 0.11519(2) -0.08317(2) 0.02093(9) Uani 1 1 d . . . . .
S4 S 0.22477(2) 0.43110(2) -0.05783(2) 0.01992(8) Uani 1 1 d . . . . .
Na2 Na 0.44206(3) 0.21745(3) -0.21354(3) 0.02232(14) Uani 1 1 d . . . . .
O5 O 0.34466(6) 0.16011(6) -0.15873(7) 0.0322(3) Uani 1 1 d . . . . .
O6 O 0.49964(6) 0.14887(7) -0.29258(6) 0.0282(3) Uani 1 1 d . . . . .
O7 O 0.35634(7) 0.33198(7) -0.28284(6) 0.0320(3) Uani 1 1 d . . . . .
O8 O 0.54886(6) 0.26518(6) -0.26698(6) 0.0255(3) Uani 1 1 d . . . . .
N5 N 0.37991(7) 0.19666(7) -0.02510(6) 0.0160(3) Uani 1 1 d . . . . .
N6 N 0.41590(8) 0.07060(8) 0.03266(7) 0.0204(3) Uani 1 1 d . . . . .
H6N H 0.4430(10) 0.0232(10) 0.0427(10) 0.041(6) Uiso 1 1 d . . . . .
N7 N 0.37521(7) 0.33319(7) -0.05290(6) 0.0161(3) Uani 1 1 d . . . . .
N8 N 0.34992(7) 0.43081(8) -0.02042(7) 0.0194(3) Uani 1 1 d . . . . .
H8N H 0.3250(10) 0.4729(10) -0.0099(9) 0.036(5) Uiso 1 1 d . . . . .
B2 B 0.37067(10) 0.27907(10) -0.08498(9) 0.0178(4) Uani 1 1 d . . . . .
H2A H 0.3116(8) 0.3043(8) -0.1048(8) 0.018(4) Uiso 1 1 d . . . . .
H2B H 0.4209(8) 0.2747(8) -0.1290(7) 0.013(4) Uiso 1 1 d . . . . .
C31 C 0.43603(9) 0.12931(8) -0.02452(8) 0.0175(3) Uani 1 1 d . . . . .
C32 C 0.32249(9) 0.17933(8) 0.03302(8) 0.0172(3) Uani 1 1 d . . . . .
C33 C 0.34529(9) 0.09964(9) 0.06942(8) 0.0191(3) Uani 1 1 d . . . . .
C34 C 0.29953(9) 0.06388(9) 0.12933(8) 0.0231(4) Uani 1 1 d . . . . .
H34 H 0.3150 0.0095 0.1534 0.028 Uiso 1 1 calc R U . . .
C35 C 0.23021(9) 0.11152(9) 0.15216(9) 0.0262(4) Uani 1 1 d . . . . .
H35 H 0.1974 0.0894 0.1930 0.031 Uiso 1 1 calc R U . . .
C36 C 0.20749(9) 0.19145(9) 0.11640(9) 0.0245(4) Uani 1 1 d . . . . .
H36 H 0.1596 0.2224 0.1335 0.029 Uiso 1 1 calc R U . . .
C37 C 0.25334(9) 0.22671(9) 0.05641(8) 0.0197(3) Uani 1 1 d . . . . .
H37 H 0.2379 0.2810 0.0324 0.024 Uiso 1 1 calc R U . . .
C38 C 0.31847(8) 0.39659(8) -0.04324(8) 0.0165(3) Uani 1 1 d . . . . .
C39 C 0.44406(9) 0.32881(8) -0.03665(8) 0.0176(3) Uani 1 1 d . . . . .
C40 C 0.42772(9) 0.39083(9) -0.01627(8) 0.0204(3) Uani 1 1 d . . . . .
C41 C 0.48452(9) 0.40364(10) 0.00199(9) 0.0290(4) Uani 1 1 d . . . . .
H41 H 0.4731 0.4463 0.0151 0.035 Uiso 1 1 calc R U . . .
C42 C 0.55890(10) 0.35111(10) 0.00011(10) 0.0338(4) Uani 1 1 d . . . . .
H42 H 0.5994 0.3580 0.0122 0.041 Uiso 1 1 calc R U . . .
C43 C 0.57521(9) 0.28835(10) -0.01922(9) 0.0288(4) Uani 1 1 d . . . . .
H43 H 0.6266 0.2534 -0.0198 0.035 Uiso 1 1 calc R U . . .
C44 C 0.51821(9) 0.27576(9) -0.03759(8) 0.0215(3) Uani 1 1 d . . . . .
H44 H 0.5294 0.2328 -0.0502 0.026 Uiso 1 1 calc R U . . .
C45 C 0.36538(10) 0.07883(10) -0.13995(10) 0.0302(4) Uani 1 1 d . . . . .
H45A H 0.4166 0.0514 -0.1220 0.036 Uiso 1 1 calc R U . . .
H45B H 0.3678 0.0678 -0.1830 0.036 Uiso 1 1 calc R U . . .
C46 C 0.30292(11) 0.05345(11) -0.08059(11) 0.0398(5) Uani 1 1 d . . . . .
H46A H 0.2818 0.0245 -0.0938 0.048 Uiso 0.618(4) 1 calc R U P C 1
H46B H 0.3243 0.0199 -0.0337 0.048 Uiso 0.618(4) 1 calc R U P C 1
H46C H 0.3122 0.0441 -0.0318 0.048 Uiso 0.382(4) 1 calc R U P C 2
H46D H 0.2976 0.0070 -0.0799 0.048 Uiso 0.382(4) 1 calc R U P C 2
C47A C 0.24121(18) 0.12483(19) -0.0743(2) 0.0325(7) Uani 0.618(4) 1 d . . P C 1
H47A H 0.2406 0.1298 -0.0283 0.039 Uiso 0.618(4) 1 calc R U P C 1
H47B H 0.1896 0.1249 -0.0756 0.039 Uiso 0.618(4) 1 calc R U P C 1
C47B C 0.2286(3) 0.1296(3) -0.1087(3) 0.0325(7) Uani 0.382(4) 1 d . . P C 2
H47C H 0.2065 0.1274 -0.1456 0.039 Uiso 0.382(4) 1 calc R U P C 2
H47D H 0.1878 0.1364 -0.0677 0.039 Uiso 0.382(4) 1 calc R U P C 2
C48 C 0.26281(10) 0.18948(11) -0.14011(10) 0.0364(4) Uani 1 1 d . . . . .
H48A H 0.2354 0.2040 -0.1813 0.044 Uiso 0.382(4) 1 calc R U P C 1
H48B H 0.2490 0.2353 -0.1280 0.044 Uiso 0.382(4) 1 calc R U P C 1
H48C H 0.2391 0.2290 -0.1845 0.044 Uiso 0.618(4) 1 calc R U P C 2
H48D H 0.2520 0.2144 -0.1049 0.044 Uiso 0.618(4) 1 calc R U P C 2
C49 C 0.58182(10) 0.10748(10) -0.29495(10) 0.0324(4) Uani 1 1 d . . . . .
H49A H 0.5921 0.0556 -0.2561 0.039 Uiso 1 1 calc R U . . .
H49B H 0.6093 0.1355 -0.2881 0.039 Uiso 1 1 calc R U . . .
C50 C 0.60839(10) 0.10172(11) -0.36942(10) 0.0384(5) Uani 1 1 d . . . . .
H50A H 0.6516 0.0534 -0.3675 0.046 Uiso 1 1 calc R U . . .
H50B H 0.6251 0.1460 -0.4053 0.046 Uiso 1 1 calc R U . . .
C51 C 0.53617(10) 0.10268(10) -0.38821(9) 0.0309(4) Uani 1 1 d . . . . .
H51A H 0.5371 0.1208 -0.4416 0.037 Uiso 1 1 calc R U . . .
H51B H 0.5298 0.0513 -0.3647 0.037 Uiso 1 1 calc R U . . .
C52 C 0.47354(10) 0.15949(10) -0.35688(9) 0.0281(4) Uani 1 1 d . . . . .
H52A H 0.4661 0.2128 -0.3926 0.034 Uiso 1 1 calc R U . . .
H52B H 0.4238 0.1493 -0.3442 0.034 Uiso 1 1 calc R U . . .
C53 C 0.31835(12) 0.32743(11) -0.33110(10) 0.0416(5) Uani 1 1 d . . . . .
H53A H 0.3092 0.2774 -0.3102 0.050 Uiso 1 1 calc R U . . .
H53B H 0.3510 0.3320 -0.3788 0.050 Uiso 1 1 calc R U . . .
C54 C 0.24272(10) 0.39215(11) -0.34064(11) 0.0388(5) Uani 1 1 d . . . . .
H54A H 0.1996 0.3732 -0.3328 0.047 Uiso 1 1 calc R U . . .
H54B H 0.2443 0.4322 -0.3901 0.047 Uiso 1 1 calc R U . . .
C55 C 0.23340(11) 0.42339(11) -0.28313(10) 0.0404(5) Uani 1 1 d . . . . .
H55A H 0.2058 0.4795 -0.2998 0.048 Uiso 1 1 calc R U . . .
H55B H 0.2050 0.3974 -0.2368 0.048 Uiso 1 1 calc R U . . .
C56 C 0.31579(11) 0.40492(10) -0.27455(11) 0.0381(5) Uani 1 1 d . . . . .
H56A H 0.3375 0.4449 -0.3124 0.046 Uiso 1 1 calc R U . . .
H56B H 0.3193 0.4013 -0.2259 0.046 Uiso 1 1 calc R U . . .
C57 C 0.57060(10) 0.29913(9) -0.23131(9) 0.0264(4) Uani 1 1 d . . . . .
H57A H 0.6270 0.2903 -0.2419 0.032 Uiso 1 1 calc R U . . .
H57B H 0.5563 0.2778 -0.1779 0.032 Uiso 1 1 calc R U . . .
C58 C 0.52543(10) 0.38387(10) -0.26303(10) 0.0349(4) Uani 1 1 d . . . . .
H58A H 0.5506 0.4157 -0.2592 0.042 Uiso 1 1 calc R U . . .
H58B H 0.4716 0.3955 -0.2383 0.042 Uiso 1 1 calc R U . . .
C59 C 0.52755(11) 0.39712(10) -0.34278(10) 0.0372(5) Uani 1 1 d . . . . .
H59A H 0.4768 0.4315 -0.3602 0.045 Uiso 1 1 calc R U . . .
H59B H 0.5679 0.4201 -0.3745 0.045 Uiso 1 1 calc R U . . .
C60 C 0.54646(10) 0.31693(10) -0.34228(9) 0.0307(4) Uani 1 1 d . . . . .
H60A H 0.5062 0.3157 -0.3630 0.037 Uiso 1 1 calc R U . . .
H60B H 0.5971 0.3020 -0.3716 0.037 Uiso 1 1 calc R U . . .
S5 S 0.03510(2) 0.88210(2) 0.59677(2) 0.02064(9) Uani 1 1 d . . . . .
S6 S 0.29593(2) 0.57963(2) 0.51210(3) 0.02711(10) Uani 1 1 d . . . . .
Na3 Na 0.14942(3) 0.75654(3) 0.70392(3) 0.02211(14) Uani 1 1 d . . . . .
O9 O 0.24080(7) 0.82247(6) 0.64656(6) 0.0281(3) Uani 1 1 d . . . . .
O10 O 0.09817(8) 0.81650(7) 0.78572(6) 0.0431(4) Uani 1 1 d . . . . .
O11 O 0.25855(6) 0.65169(6) 0.74775(6) 0.0251(3) Uani 1 1 d . . . . .
O12 O 0.07478(6) 0.67390(6) 0.76906(6) 0.0259(3) Uani 1 1 d . . . . .
N9 N 0.14115(7) 0.81413(7) 0.50317(6) 0.0167(3) Uani 1 1 d . . . . .
N10 N 0.08491(7) 0.93945(7) 0.45267(7) 0.0185(3) Uani 1 1 d . . . . .
H10N H 0.0525(9) 0.9849(9) 0.4479(9) 0.028(5) Uiso 1 1 d . . . . .
N11 N 0.14860(7) 0.67640(7) 0.53483(7) 0.0179(3) Uani 1 1 d . . . . .
N12 N 0.15470(8) 0.57809(7) 0.51191(7) 0.0207(3) Uani 1 1 d . . . . .
H12N H 0.1728(9) 0.5373(9) 0.5018(9) 0.029(5) Uiso 1 1 d . . . . .
B3 B 0.17001(11) 0.72897(10) 0.55760(10) 0.0189(4) Uani 1 1 d . . . . .
H3A H 0.1383(8) 0.7257(8) 0.6133(8) 0.019(4) Uiso 1 1 d . . . . .
H3B H 0.2331(8) 0.7094(8) 0.5542(7) 0.016(4) Uiso 1 1 d . . . . .
C61 C 0.08853(8) 0.87701(8) 0.51639(8) 0.0173(3) Uani 1 1 d . . . . .
C62 C 0.17237(8) 0.83794(8) 0.42966(8) 0.0174(3) Uani 1 1 d . . . . .
C63 C 0.13585(9) 0.91697(8) 0.39762(8) 0.0179(3) Uani 1 1 d . . . . .
C64 C 0.15312(9) 0.95798(9) 0.32420(8) 0.0215(3) Uani 1 1 d . . . . .
H64 H 0.1277 1.0117 0.3025 0.026 Uiso 1 1 calc R U . . .
C65 C 0.20959(9) 0.91627(9) 0.28407(9) 0.0240(4) Uani 1 1 d . . . . .
H65 H 0.2229 0.9420 0.2335 0.029 Uiso 1 1 calc R U . . .
C66 C 0.24723(9) 0.83737(9) 0.31652(8) 0.0232(4) Uani 1 1 d . . . . .
H66 H 0.2862 0.8110 0.2876 0.028 Uiso 1 1 calc R U . . .
C67 C 0.22930(9) 0.79642(9) 0.38995(8) 0.0212(3) Uani 1 1 d . . . . .
H67 H 0.2547 0.7427 0.4118 0.025 Uiso 1 1 calc R U . . .
C68 C 0.19799(9) 0.61292(9) 0.51988(8) 0.0197(3) Uani 1 1 d . . . . .
C69 C 0.07279(9) 0.68108(9) 0.53618(8) 0.0182(3) Uani 1 1 d . . . . .
C70 C 0.07710(9) 0.61888(9) 0.52126(8) 0.0190(3) Uani 1 1 d . . . . .
C71 C 0.01077(9) 0.60639(9) 0.52014(8) 0.0226(4) Uani 1 1 d . . . . .
H71 H 0.0141 0.5639 0.5104 0.027 Uiso 1 1 calc R U . . .
C72 C -0.06019(9) 0.65852(9) 0.53382(9) 0.0253(4) Uani 1 1 d . . . . .
H72 H -0.1065 0.6519 0.5331 0.030 Uiso 1 1 calc R U . . .
C73 C -0.06460(9) 0.72083(9) 0.54865(8) 0.0238(4) Uani 1 1 d . . . . .
H73 H -0.1140 0.7556 0.5580 0.029 Uiso 1 1 calc R U . . .
C74 C 0.00173(9) 0.73304(9) 0.55006(8) 0.0206(3) Uani 1 1 d . . . . .
H74 H -0.0016 0.7754 0.5601 0.025 Uiso 1 1 calc R U . . .
C75 C 0.29536(10) 0.80885(9) 0.69138(9) 0.0259(4) Uani 1 1 d . . . . .
H75A H 0.3442 0.7678 0.6851 0.031 Uiso 1 1 calc R U . . .
H75B H 0.2735 0.7932 0.7435 0.031 Uiso 1 1 calc R U . . .
C76 C 0.30966(10) 0.88465(10) 0.66548(9) 0.0284(4) Uani 1 1 d . . . . .
H76A H 0.3618 0.8765 0.6737 0.034 Uiso 1 1 calc R U . . .
H76B H 0.2702 0.9188 0.6902 0.034 Uiso 1 1 calc R U . . .
C77 C 0.30271(10) 0.91727(10) 0.58439(9) 0.0303(4) Uani 1 1 d . . . . .
H77A H 0.2881 0.9740 0.5641 0.036 Uiso 1 1 calc R U . . .
H77B H 0.3518 0.8956 0.5566 0.036 Uiso 1 1 calc R U . . .
C78 C 0.23867(10) 0.89163(9) 0.58311(9) 0.0290(4) Uani 1 1 d . . . . .
H78A H 0.1877 0.9319 0.5848 0.035 Uiso 1 1 calc R U . . .
H78B H 0.2476 0.8813 0.5381 0.035 Uiso 1 1 calc R U . . .
C79A C 0.06174(17) 0.79124(15) 0.85551(13) 0.0347(6) Uani 0.675(3) 1 d . . P D 1
H79A H 0.0973 0.7719 0.8918 0.042 Uiso 0.675(3) 1 calc R U P D 1
H79B H 0.0428 0.7496 0.8632 0.042 Uiso 0.675(3) 1 calc R U P D 1
C79B C 0.0111(3) 0.8134(3) 0.8318(3) 0.0347(6) Uani 0.325(3) 1 d . . P D 2
H79C H -0.0262 0.8280 0.7986 0.042 Uiso 0.325(3) 1 calc R U P D 2
H79D H 0.0143 0.7616 0.8693 0.042 Uiso 0.325(3) 1 calc R U P D 2
C80 C -0.00839(13) 0.86489(13) 0.86200(13) 0.0581(6) Uani 1 1 d . . . . .
H80A H -0.0563 0.8670 0.8501 0.070 Uiso 0.675(3) 1 calc R U P D 1
H80B H -0.0181 0.8656 0.9116 0.070 Uiso 0.675(3) 1 calc R U P D 1
H80C H 0.0163 0.8419 0.9069 0.070 Uiso 0.325(3) 1 calc R U P D 2
H80D H -0.0653 0.8835 0.8749 0.070 Uiso 0.325(3) 1 calc R U P D 2
C81 C 0.01934(10) 0.92999(11) 0.80658(10) 0.0377(5) Uani 1 1 d . . . . .
H81A H 0.0250 0.9602 0.8303 0.045 Uiso 1 1 calc R U . . .
H81B H -0.0172 0.9647 0.7701 0.045 Uiso 1 1 calc R U . . .
C82 C 0.09698(10) 0.89133(10) 0.77118(10) 0.0329(4) Uani 1 1 d . . . . .
H82A H 0.1030 0.9205 0.7179 0.040 Uiso 1 1 calc R U . . .
H82B H 0.1396 0.8884 0.7920 0.040 Uiso 1 1 calc R U . . .
C83 C 0.29053(9) 0.60391(9) 0.81580(8) 0.0263(4) Uani 1 1 d . . . . .
H83A H 0.2520 0.5826 0.8539 0.032 Uiso 1 1 calc R U . . .
H83B H 0.3061 0.6341 0.8325 0.032 Uiso 1 1 calc R U . . .
C84 C 0.36092(10) 0.53930(10) 0.80054(9) 0.0280(4) Uani 1 1 d . . . . .
H84A H 0.4035 0.5260 0.8275 0.034 Uiso 1 1 calc R U . . .
H84B H 0.3474 0.4927 0.8142 0.034 Uiso 1 1 calc R U . . .
C85 C 0.38325(9) 0.57353(10) 0.71865(9) 0.0288(4) Uani 1 1 d . . . . .
H85A H 0.4157 0.6058 0.7064 0.035 Uiso 1 1 calc R U . . .
H85B H 0.4111 0.5330 0.6978 0.035 Uiso 1 1 calc R U . . .
C86 C 0.30519(9) 0.62119(10) 0.69248(9) 0.0272(4) Uani 1 1 d . . . . .
H86A H 0.3099 0.6634 0.6451 0.033 Uiso 1 1 calc R U . . .
H86B H 0.2819 0.5890 0.6866 0.033 Uiso 1 1 calc R U . . .
C87 C 0.00989(10) 0.68533(10) 0.73854(9) 0.0306(4) Uani 1 1 d . . . . .
H87A H 0.0069 0.7264 0.6894 0.037 Uiso 1 1 calc R U . . .
H87B H -0.0390 0.6997 0.7701 0.037 Uiso 1 1 calc R U . . .
C88 C 0.02438(10) 0.60869(10) 0.73431(9) 0.0319(4) Uani 1 1 d . . . . .
H88A H 0.0618 0.6017 0.6913 0.038 Uiso 1 1 calc R U . . .
H88B H -0.0243 0.6029 0.7329 0.038 Uiso 1 1 calc R U . . .
C89 C 0.05795(10) 0.55356(10) 0.80506(9) 0.0285(4) Uani 1 1 d . . . . .
H89A H 0.0170 0.5495 0.8474 0.034 Uiso 1 1 calc R U . . .
H89B H 0.0880 0.5017 0.8036 0.034 Uiso 1 1 calc R U . . .
C90 C 0.10991(9) 0.59224(9) 0.80714(9) 0.0272(4) Uani 1 1 d . . . . .
H90A H 0.1136 0.5814 0.8582 0.033 Uiso 1 1 calc R U . . .
H90B H 0.1626 0.5733 0.7827 0.033 Uiso 1 1 calc R U . . .
S7 S -0.02104(2) 0.88189(2) 0.07627(2) 0.02030(9) Uani 1 1 d . . . . .
S8 S 0.27869(2) 0.57759(2) 0.02899(2) 0.02369(9) Uani 1 1 d . . . . .
Na4 Na 0.06063(4) 0.77980(3) 0.20295(3) 0.02317(14) Uani 1 1 d . . . . .
O13 O 0.15406(6) 0.84286(6) 0.14615(7) 0.0316(3) Uani 1 1 d . . . . .
O14 O 0.00360(6) 0.84853(7) 0.28150(6) 0.0274(3) Uani 1 1 d . . . . .
O15 O 0.15164(7) 0.66917(7) 0.26769(6) 0.0328(3) Uani 1 1 d . . . . .
O16 O -0.03606(7) 0.71846(7) 0.26549(6) 0.0363(3) Uani 1 1 d . . . . .
N13 N 0.11924(7) 0.80536(7) 0.01434(6) 0.0163(3) Uani 1 1 d . . . . .
N14 N 0.08286(7) 0.93221(7) -0.03550(7) 0.0189(3) Uani 1 1 d . . . . .
H14N H 0.0558(11) 0.9785(11) -0.0413(10) 0.047(6) Uiso 1 1 d . . . . .
N15 N 0.12555(7) 0.66842(7) 0.03825(7) 0.0168(3) Uani 1 1 d . . . . .
N16 N 0.15105(7) 0.57631(7) -0.00226(7) 0.0191(3) Uani 1 1 d . . . . .
H16N H 0.1774(10) 0.5370(10) -0.0148(9) 0.037(5) Uiso 1 1 d . . . . .
B4 B 0.13087(11) 0.72101(10) 0.07194(10) 0.0180(4) Uani 1 1 d . . . . .
H4A H 0.0813(8) 0.7228(8) 0.1194(7) 0.013(4) Uiso 1 1 d . . . . .
H4B H 0.1905(8) 0.6955(8) 0.0911(8) 0.018(4) Uiso 1 1 d . . . . .
C91 C 0.06263(9) 0.87126(8) 0.01786(8) 0.0173(3) Uani 1 1 d . . . . .
C92 C 0.17675(9) 0.82642(8) -0.04232(8) 0.0173(3) Uani 1 1 d . . . . .
C93 C 0.15395(9) 0.90638(9) -0.07306(8) 0.0180(3) Uani 1 1 d . . . . .
C94 C 0.20005(9) 0.94543(9) -0.12942(8) 0.0221(3) Uani 1 1 d . . . . .
H94 H 0.1842 1.0000 -0.1498 0.027 Uiso 1 1 calc R U . . .
C95 C 0.27007(9) 0.90070(9) -0.15421(9) 0.0255(4) Uani 1 1 d . . . . .
H95 H 0.3034 0.9251 -0.1924 0.031 Uiso 1 1 calc R U . . .
C96 C 0.29287(9) 0.82065(9) -0.12441(9) 0.0257(4) Uani 1 1 d . . . . .
H96 H 0.3412 0.7919 -0.1432 0.031 Uiso 1 1 calc R U . . .
C97 C 0.24690(9) 0.78181(9) -0.06800(8) 0.0214(3) Uani 1 1 d . . . . .
H97 H 0.2627 0.7272 -0.0479 0.026 Uiso 1 1 calc R U . . .
C98 C 0.18305(9) 0.60968(8) 0.02112(8) 0.0180(3) Uani 1 1 d . . . . .
C99 C 0.05513(9) 0.66945(8) 0.02775(8) 0.0175(3) Uani 1 1 d . . . . .
C100 C 0.07151(9) 0.61104(8) 0.00249(8) 0.0184(3) Uani 1 1 d . . . . .
C101 C 0.01372(9) 0.59628(9) -0.01194(9) 0.0230(4) Uani 1 1 d . . . . .
H101 H 0.0253 0.5561 -0.0287 0.028 Uiso 1 1 calc R U . . .
C102 C -0.06146(9) 0.64271(9) -0.00081(9) 0.0268(4) Uani 1 1 d . . . . .
H102 H -0.1026 0.6343 -0.0100 0.032 Uiso 1 1 calc R U . . .
C103 C -0.07821(9) 0.70194(10) 0.02373(9) 0.0261(4) Uani 1 1 d . . . . .
H103 H -0.1306 0.7328 0.0307 0.031 Uiso 1 1 calc R U . . .
C104 C -0.02038(9) 0.71682(9) 0.03813(8) 0.0215(3) Uani 1 1 d . . . . .
H104 H -0.0319 0.7574 0.0543 0.026 Uiso 1 1 calc R U . . .
C105 C 0.13074(10) 0.92381(9) 0.13089(9) 0.0276(4) Uani 1 1 d . . . . .
H10A H 0.1238 0.9329 0.1761 0.033 Uiso 1 1 calc R U . . .
H10B H 0.0812 0.9513 0.1098 0.033 Uiso 1 1 calc R U . . .
C106 C 0.19507(10) 0.95185(10) 0.07658(10) 0.0344(4) Uani 1 1 d . . . . .
H10C H 0.1986 0.9963 0.0816 0.041 Uiso 0.579(4) 1 calc R U P E 1
H10D H 0.1879 0.9659 0.0257 0.041 Uiso 0.579(4) 1 calc R U P E 1
H10E H 0.1756 0.9895 0.0297 0.041 Uiso 0.421(4) 1 calc R U P E 2
H10F H 0.2150 0.9768 0.0958 0.041 Uiso 0.421(4) 1 calc R U P E 2
C07A C 0.26760(18) 0.87863(18) 0.10065(19) 0.0324(7) Uani 0.579(4) 1 d . . P E 1
H07A H 0.3097 0.8767 0.0595 0.039 Uiso 0.579(4) 1 calc R U P E 1
H07B H 0.2874 0.8765 0.1414 0.039 Uiso 0.579(4) 1 calc R U P E 1
C07B C 0.2582(2) 0.8816(2) 0.0660(3) 0.0324(7) Uani 0.421(4) 1 d . . P E 2
H07C H 0.2611 0.8820 0.0170 0.039 Uiso 0.421(4) 1 calc R U P E 2
H07D H 0.3092 0.8792 0.0719 0.039 Uiso 0.421(4) 1 calc R U P E 2
C108 C 0.23494(9) 0.81558(10) 0.12416(10) 0.0327(4) Uani 1 1 d . . . . .
H10G H 0.2443 0.7985 0.0833 0.039 Uiso 0.579(4) 1 calc R U P E 1
H10H H 0.2606 0.7711 0.1653 0.039 Uiso 0.579(4) 1 calc R U P E 1
H10I H 0.2469 0.7748 0.1053 0.039 Uiso 0.421(4) 1 calc R U P E 2
H10J H 0.2637 0.7937 0.1663 0.039 Uiso 0.421(4) 1 calc R U P E 2
C109 C -0.07869(10) 0.88893(10) 0.28530(10) 0.0316(4) Uani 1 1 d . . . . .
H10K H -0.1061 0.8607 0.2786 0.038 Uiso 1 1 calc R U . . .
H10L H -0.0899 0.9411 0.2470 0.038 Uiso 1 1 calc R U . . .
C110 C -0.10400(10) 0.89348(11) 0.36045(10) 0.0374(5) Uani 1 1 d . . . . .
H11A H -0.1184 0.8480 0.3966 0.045 Uiso 1 1 calc R U . . .
H11B H -0.1483 0.9407 0.3599 0.045 Uiso 1 1 calc R U . . .
C111 C -0.03151(10) 0.89515(10) 0.37660(9) 0.0290(4) Uani 1 1 d . . . . .
H11C H -0.0271 0.9474 0.3527 0.035 Uiso 1 1 calc R U . . .
H11D H -0.0307 0.8770 0.4297 0.035 Uiso 1 1 calc R U . . .
C112 C 0.03167(10) 0.83988(10) 0.34387(9) 0.0284(4) Uani 1 1 d . . . . .
H11E H 0.0802 0.8526 0.3289 0.034 Uiso 1 1 calc R U . . .
H11F H 0.0419 0.7864 0.3796 0.034 Uiso 1 1 calc R U . . .
C113 C 0.18976(16) 0.67391(17) 0.31531(16) 0.0359(9) Uani 0.710(4) 1 d . . P F 1
H11G H 0.1575 0.6696 0.3632 0.043 Uiso 0.710(4) 1 calc R U P F 1
H11H H 0.1998 0.7235 0.2940 0.043 Uiso 0.710(4) 1 calc R U P F 1
C114 C 0.26549(15) 0.60714(15) 0.32401(16) 0.0353(7) Uani 0.710(4) 1 d . . P F 1
H11I H 0.3097 0.6249 0.3155 0.042 Uiso 0.710(4) 1 calc R U P F 1
H11J H 0.2640 0.5670 0.3734 0.042 Uiso 0.710(4) 1 calc R U P F 1
C115 C 0.27189(19) 0.57700(19) 0.26654(18) 0.0462(10) Uani 0.710(4) 1 d . . P F 1
H11K H 0.2998 0.5210 0.2824 0.055 Uiso 0.710(4) 1 calc R U P F 1
H11L H 0.2991 0.6035 0.2197 0.055 Uiso 0.710(4) 1 calc R U P F 1
C116 C 0.1878(2) 0.5951(3) 0.2595(3) 0.0405(18) Uani 0.710(4) 1 d . . P F 1
H11M H 0.1825 0.5989 0.2113 0.049 Uiso 0.710(4) 1 calc R U P F 1
H11N H 0.1658 0.5560 0.2984 0.049 Uiso 0.710(4) 1 calc R U P F 1
C13B C 0.2151(4) 0.6568(4) 0.3055(4) 0.0359(9) Uani 0.290(4) 1 d . . P F 2
H13A H 0.2029 0.6335 0.3591 0.043 Uiso 0.290(4) 1 calc R U P F 2
H13B H 0.2230 0.7061 0.2932 0.043 Uiso 0.290(4) 1 calc R U P F 2
C14B C 0.2859(4) 0.6031(4) 0.2780(4) 0.0353(7) Uani 0.290(4) 1 d . . P F 2
H14B H 0.3203 0.5686 0.3164 0.042 Uiso 0.290(4) 1 calc R U P F 2
H14C H 0.3152 0.6325 0.2351 0.042 Uiso 0.290(4) 1 calc R U P F 2
C15B C 0.2566(4) 0.5575(4) 0.2574(4) 0.0462(10) Uani 0.290(4) 1 d . . P F 2
H15C H 0.2762 0.5608 0.2064 0.055 Uiso 0.290(4) 1 calc R U P F 2
H15D H 0.2703 0.5029 0.2906 0.055 Uiso 0.290(4) 1 calc R U P F 2
C16B C 0.1729(6) 0.5980(7) 0.2666(7) 0.0405(18) Uani 0.290(4) 1 d . . P F 2
H16C H 0.1503 0.6023 0.2264 0.049 Uiso 0.290(4) 1 calc R U P F 2
H16D H 0.1497 0.5660 0.3128 0.049 Uiso 0.290(4) 1 calc R U P F 2
C117 C -0.05950(19) 0.67574(18) 0.24158(12) 0.0439(10) Uani 0.839(8) 1 d . . P G 1
H11O H -0.0397 0.6842 0.1895 0.053 Uiso 0.839(8) 1 calc R U P G 1
H11P H -0.1167 0.6913 0.2476 0.053 Uiso 0.839(8) 1 calc R U P G 1
C118 C -0.02535(16) 0.59254(16) 0.28887(17) 0.0523(12) Uani 0.839(8) 1 d . . P G 1
H11Q H -0.0559 0.5614 0.2929 0.063 Uiso 0.839(8) 1 calc R U P G 1
H11R H 0.0291 0.5703 0.2697 0.063 Uiso 0.839(8) 1 calc R U P G 1
C119 C -0.03062(18) 0.59769(15) 0.36106(15) 0.0517(10) Uani 0.839(8) 1 d . . P G 1
H11S H 0.0149 0.5592 0.3862 0.062 Uiso 0.839(8) 1 calc R U P G 1
H11T H -0.0782 0.5886 0.3930 0.062 Uiso 0.839(8) 1 calc R U P G 1
C120 C -0.03263(15) 0.67900(12) 0.34281(12) 0.0275(6) Uani 0.839(8) 1 d . . P G 1
H12A H -0.0786 0.7053 0.3702 0.033 Uiso 0.839(8) 1 calc R U P G 1
H12B H 0.0144 0.6777 0.3556 0.033 Uiso 0.839(8) 1 calc R U P G 1
C17B C -0.0675(10) 0.6953(9) 0.2224(7) 0.0439(10) Uani 0.161(8) 1 d . . P G 2
H17C H -0.1241 0.7054 0.2354 0.053 Uiso 0.161(8) 1 calc R U P G 2
H17D H -0.0553 0.7209 0.1692 0.053 Uiso 0.161(8) 1 calc R U P G 2
C18B C -0.0244(8) 0.6140(9) 0.2479(8) 0.0523(12) Uani 0.161(8) 1 d . . P G 2
H18C H 0.0287 0.6044 0.2212 0.063 Uiso 0.161(8) 1 calc R U P G 2
H18D H -0.0503 0.5852 0.2402 0.063 Uiso 0.161(8) 1 calc R U P G 2
C19B C -0.0215(10) 0.5890(8) 0.3290(8) 0.0517(10) Uani 0.161(8) 1 d . . P G 2
H19C H -0.0631 0.5669 0.3586 0.062 Uiso 0.161(8) 1 calc R U P G 2
H19D H 0.0290 0.5497 0.3429 0.062 Uiso 0.161(8) 1 calc R U P G 2
C20B C -0.0321(8) 0.6564(6) 0.3406(6) 0.0275(6) Uani 0.161(8) 1 d . . P G 2
H20E H 0.0118 0.6492 0.3624 0.033 Uiso 0.161(8) 1 calc R U P G 2
H20F H -0.0807 0.6693 0.3731 0.033 Uiso 0.161(8) 1 calc R U P G 2

loop_
_atom_site_aniso_label
_atom_site_aniso_U_11
_atom_site_aniso_U_22
_atom_site_aniso_U_33
_atom_site_aniso_U_23
_atom_site_aniso_U_13
_atom_site_aniso_U_12
S1 0.0242(2) 0.0184(2) 0.0199(2) -0.00838(17) 0.00017(16) -0.00450(17)
S2 0.0200(2) 0.0185(2) 0.0373(2) -0.01339(19) -0.00733(18) -0.00351(17)
Na1 0.0248(4) 0.0249(4) 0.0228(3) -0.0095(3) -0.0026(3) -0.0107(3)
O1 0.0319(7) 0.0301(7) 0.0256(6) -0.0036(5) -0.0076(5) -0.0178(6)
O2 0.0388(7) 0.0240(7) 0.0232(6) -0.0101(5) 0.0008(5) -0.0095(6)
O3 0.0265(6) 0.0295(7) 0.0265(6) -0.0115(5) -0.0049(5) -0.0055(5)
O4 0.0229(6) 0.0273(7) 0.0377(7) -0.0122(6) -0.0006(5) -0.0108(5)
N1 0.0182(7) 0.0161(7) 0.0196(7) -0.0083(5) -0.0011(5) -0.0062(6)
N2 0.0218(7) 0.0150(7) 0.0199(7) -0.0065(6) -0.0020(6) -0.0047(6)
N3 0.0190(7) 0.0152(7) 0.0216(7) -0.0077(6) -0.0043(5) -0.0043(6)
N4 0.0217(7) 0.0170(7) 0.0264(8) -0.0107(6) -0.0037(6) -0.0067(6)
B1 0.0259(10) 0.0154(9) 0.0223(10) -0.0071(8) -0.0069(8) -0.0064(8)
C1 0.0185(8) 0.0156(8) 0.0219(8) -0.0073(7) -0.0041(6) -0.0064(7)
C2 0.0187(8) 0.0177(8) 0.0219(8) -0.0091(7) -0.0015(6) -0.0067(7)
C3 0.0199(8) 0.0201(8) 0.0200(8) -0.0075(7) -0.0036(6) -0.0092(7)
C4 0.0214(8) 0.0199(9) 0.0269(9) -0.0110(7) -0.0027(7) -0.0070(7)
C5 0.0220(9) 0.0286(10) 0.0267(9) -0.0166(8) 0.0043(7) -0.0099(8)
C6 0.0292(9) 0.0302(10) 0.0212(9) -0.0102(7) 0.0029(7) -0.0158(8)
C7 0.0270(9) 0.0191(9) 0.0220(8) -0.0047(7) -0.0025(7) -0.0106(7)
C8 0.0221(8) 0.0146(8) 0.0213(8) -0.0059(6) -0.0042(6) -0.0065(7)
C9 0.0212(8) 0.0182(8) 0.0147(7) -0.0037(6) -0.0034(6) -0.0087(7)
C10 0.0212(8) 0.0173(8) 0.0160(8) -0.0049(6) -0.0025(6) -0.0075(7)
C11 0.0264(9) 0.0210(9) 0.0211(8) -0.0083(7) -0.0022(7) -0.0116(7)
C12 0.0224(9) 0.0256(9) 0.0220(8) -0.0083(7) -0.0021(7) -0.0111(7)
C13 0.0198(8) 0.0242(9) 0.0228(8) -0.0097(7) -0.0003(7) -0.0062(7)
C14 0.0233(9) 0.0168(8) 0.0195(8) -0.0075(7) -0.0005(6) -0.0061(7)
C15 0.0265(9) 0.0320(10) 0.0271(9) -0.0109(8) -0.0051(7) -0.0125(8)
C16 0.0261(9) 0.0302(10) 0.0375(10) -0.0166(8) -0.0015(8) -0.0121(8)
C17 0.0305(10) 0.0295(10) 0.0344(10) -0.0082(8) 0.0009(8) -0.0162(8)
C18 0.0324(10) 0.0270(10) 0.0263(9) -0.0044(8) -0.0047(8) -0.0126(8)
C19 0.0365(11) 0.0364(11) 0.0217(9) -0.0113(8) -0.0025(8) -0.0155(9)
C20 0.0344(11) 0.0415(12) 0.0443(12) -0.0189(10) 0.0054(9) -0.0127(10)
C21A 0.035(3) 0.031(3) 0.039(4) -0.0162(17) 0.001(2) 0.0003(17)
C21B 0.035(3) 0.031(3) 0.039(4) -0.0162(17) 0.001(2) 0.0003(17)
C22 0.0362(11) 0.0246(10) 0.0346(10) -0.0129(8) 0.0017(8) -0.0089(8)
C23 0.0272(10) 0.0330(10) 0.0349(10) -0.0177(8) 0.0017(8) -0.0111(8)
C24 0.0347(11) 0.0251(10) 0.0351(10) -0.0075(8) -0.0013(8) -0.0103(8)
C25 0.0360(11) 0.0284(10) 0.0260(9) -0.0043(8) -0.0073(8) -0.0099(8)
C26 0.0336(10) 0.0356(11) 0.0239(9) -0.0110(8) 0.0009(8) -0.0157(9)
C27A 0.0256(18) 0.0269(11) 0.047(3) -0.014(2) -0.003(2) -0.0107(12)
C28A 0.0334(16) 0.044(2) 0.087(4) -0.035(3) -0.006(3) -0.0158(13)
C27B 0.0256(18) 0.0269(11) 0.047(3) -0.014(2) -0.003(2) -0.0107(12)
C28B 0.0334(16) 0.044(2) 0.087(4) -0.035(3) -0.006(3) -0.0158(13)
C29 0.0330(12) 0.0517(14) 0.0674(15) -0.0207(12) -0.0099(10) -0.0190(11)
C30 0.0220(10) 0.0384(12) 0.0601(14) -0.0141(10) -0.0006(9) -0.0108(9)
S3 0.0192(2) 0.0148(2) 0.0236(2) -0.00654(17) 0.00035(16) -0.00326(16)
S4 0.01525(19) 0.0164(2) 0.0281(2) -0.00936(17) -0.00416(16) -0.00300(16)
Na2 0.0226(3) 0.0229(3) 0.0215(3) -0.0083(3) -0.0010(3) -0.0086(3)
O5 0.0218(6) 0.0258(7) 0.0471(8) -0.0162(6) 0.0056(5) -0.0096(5)
O6 0.0254(6) 0.0356(7) 0.0292(7) -0.0180(6) -0.0042(5) -0.0082(6)
O7 0.0299(7) 0.0267(7) 0.0366(7) -0.0093(6) -0.0126(5) -0.0036(6)
O8 0.0315(7) 0.0246(6) 0.0215(6) -0.0071(5) -0.0014(5) -0.0131(5)
N5 0.0157(6) 0.0128(6) 0.0191(7) -0.0064(5) -0.0023(5) -0.0038(5)
N6 0.0206(7) 0.0132(7) 0.0232(7) -0.0052(6) -0.0020(6) -0.0039(6)
N7 0.0147(6) 0.0136(7) 0.0193(7) -0.0064(5) -0.0027(5) -0.0034(5)
N8 0.0182(7) 0.0164(7) 0.0257(7) -0.0105(6) -0.0038(6) -0.0039(6)
B2 0.0198(9) 0.0146(9) 0.0178(9) -0.0055(7) -0.0027(7) -0.0050(8)
C31 0.0185(8) 0.0138(8) 0.0201(8) -0.0059(6) -0.0048(6) -0.0040(6)
C32 0.0186(8) 0.0178(8) 0.0172(8) -0.0063(6) -0.0029(6) -0.0077(7)
C33 0.0196(8) 0.0178(8) 0.0198(8) -0.0069(7) -0.0045(6) -0.0047(7)
C34 0.0256(9) 0.0188(9) 0.0221(8) -0.0030(7) -0.0039(7) -0.0091(7)
C35 0.0249(9) 0.0287(10) 0.0220(9) -0.0062(7) 0.0034(7) -0.0133(8)
C36 0.0200(9) 0.0244(9) 0.0263(9) -0.0108(7) 0.0021(7) -0.0065(7)
C37 0.0197(8) 0.0155(8) 0.0228(8) -0.0068(7) -0.0027(6) -0.0051(7)
C38 0.0188(8) 0.0134(8) 0.0159(7) -0.0039(6) -0.0012(6) -0.0062(6)
C39 0.0172(8) 0.0179(8) 0.0175(8) -0.0058(6) -0.0019(6) -0.0067(7)
C40 0.0205(8) 0.0178(8) 0.0226(8) -0.0070(7) -0.0036(7) -0.0057(7)
C41 0.0248(9) 0.0268(10) 0.0437(11) -0.0192(8) -0.0081(8) -0.0071(8)
C42 0.0218(9) 0.0367(11) 0.0515(12) -0.0219(9) -0.0119(8) -0.0067(8)
C43 0.0165(8) 0.0311(10) 0.0386(10) -0.0159(8) -0.0063(7) -0.0025(8)
C44 0.0188(8) 0.0219(9) 0.0235(8) -0.0099(7) -0.0029(7) -0.0047(7)
C45 0.0270(10) 0.0293(10) 0.0391(11) -0.0179(8) -0.0039(8) -0.0082(8)
C46 0.0438(12) 0.0369(12) 0.0453(12) -0.0159(10) 0.0024(9) -0.0240(10)
C47A 0.0255(14) 0.0425(15) 0.035(2) -0.0162(17) -0.0002(14) -0.0168(12)
C47B 0.0255(14) 0.0425(15) 0.035(2) -0.0162(17) -0.0002(14) -0.0168(12)
C48 0.0220(9) 0.0384(11) 0.0441(12) -0.0144(9) -0.0004(8) -0.0089(9)
C49 0.0262(10) 0.0274(10) 0.0469(12) -0.0172(9) -0.0113(8) -0.0038(8)
C50 0.0294(10) 0.0353(11) 0.0467(12) -0.0212(10) 0.0020(9) -0.0048(9)
C51 0.0409(11) 0.0253(10) 0.0261(9) -0.0115(8) -0.0041(8) -0.0083(8)
C52 0.0299(10) 0.0312(10) 0.0271(9) -0.0145(8) -0.0050(7) -0.0086(8)
C53 0.0530(13) 0.0374(12) 0.0321(11) -0.0144(9) -0.0157(9) -0.0040(10)
C54 0.0294(11) 0.0443(12) 0.0445(12) -0.0149(10) -0.0089(9) -0.0125(9)
C55 0.0366(11) 0.0343(11) 0.0384(11) -0.0147(9) -0.0003(9) -0.0018(9)
C56 0.0485(12) 0.0241(10) 0.0441(12) -0.0101(9) -0.0188(10) -0.0082(9)
C57 0.0234(9) 0.0294(10) 0.0296(9) -0.0142(8) -0.0017(7) -0.0093(8)
C58 0.0321(10) 0.0270(10) 0.0444(11) -0.0158(9) -0.0009(8) -0.0083(8)
C59 0.0357(11) 0.0267(10) 0.0354(11) -0.0026(8) -0.0018(8) -0.0087(9)
C60 0.0312(10) 0.0326(10) 0.0205(9) -0.0059(8) 0.0013(7) -0.0103(8)
S5 0.0225(2) 0.0164(2) 0.0187(2) -0.00685(16) -0.00102(16) -0.00279(17)
S6 0.0196(2) 0.0209(2) 0.0458(3) -0.0192(2) -0.00540(19) -0.00303(18)
Na3 0.0241(3) 0.0200(3) 0.0238(3) -0.0089(3) -0.0034(3) -0.0075(3)
O9 0.0313(7) 0.0267(7) 0.0286(6) -0.0039(5) -0.0091(5) -0.0149(5)
O10 0.0788(11) 0.0258(7) 0.0248(7) -0.0120(6) 0.0032(7) -0.0208(7)
O11 0.0237(6) 0.0236(6) 0.0231(6) -0.0062(5) -0.0032(5) -0.0056(5)
O12 0.0260(6) 0.0232(6) 0.0281(6) -0.0048(5) -0.0080(5) -0.0098(5)
N9 0.0175(7) 0.0155(7) 0.0184(7) -0.0080(5) -0.0022(5) -0.0049(5)
N10 0.0199(7) 0.0130(7) 0.0204(7) -0.0068(6) -0.0024(5) -0.0027(6)
N11 0.0186(7) 0.0144(7) 0.0202(7) -0.0070(5) -0.0035(5) -0.0036(6)
N12 0.0235(8) 0.0151(7) 0.0263(8) -0.0097(6) -0.0044(6) -0.0060(6)
B3 0.0209(10) 0.0137(9) 0.0226(10) -0.0071(7) -0.0072(7) -0.0029(8)
C61 0.0171(8) 0.0153(8) 0.0213(8) -0.0066(6) -0.0050(6) -0.0054(6)
C62 0.0177(8) 0.0183(8) 0.0188(8) -0.0082(6) -0.0022(6) -0.0070(7)
C63 0.0174(8) 0.0175(8) 0.0216(8) -0.0099(7) -0.0023(6) -0.0057(7)
C64 0.0242(9) 0.0174(8) 0.0231(8) -0.0059(7) -0.0028(7) -0.0089(7)
C65 0.0276(9) 0.0269(9) 0.0210(8) -0.0090(7) 0.0021(7) -0.0156(8)
C66 0.0225(9) 0.0276(9) 0.0241(9) -0.0153(7) 0.0033(7) -0.0105(7)
C67 0.0191(8) 0.0203(9) 0.0263(9) -0.0106(7) -0.0026(7) -0.0066(7)
C68 0.0223(8) 0.0164(8) 0.0220(8) -0.0080(7) -0.0037(6) -0.0062(7)
C69 0.0221(8) 0.0186(8) 0.0143(7) -0.0044(6) -0.0037(6) -0.0078(7)
C70 0.0226(8) 0.0159(8) 0.0167(8) -0.0048(6) -0.0028(6) -0.0056(7)
C71 0.0263(9) 0.0213(9) 0.0235(9) -0.0073(7) -0.0049(7) -0.0111(7)
C72 0.0240(9) 0.0272(9) 0.0282(9) -0.0093(8) -0.0058(7) -0.0111(8)
C73 0.0199(8) 0.0249(9) 0.0251(9) -0.0098(7) -0.0032(7) -0.0050(7)
C74 0.0236(9) 0.0179(8) 0.0199(8) -0.0069(7) -0.0046(7) -0.0052(7)
C75 0.0258(9) 0.0273(10) 0.0262(9) -0.0089(8) -0.0047(7) -0.0103(8)
C76 0.0273(9) 0.0296(10) 0.0332(10) -0.0144(8) -0.0012(8) -0.0125(8)
C77 0.0315(10) 0.0246(10) 0.0326(10) -0.0077(8) -0.0014(8) -0.0119(8)
C78 0.0322(10) 0.0240(9) 0.0267(9) -0.0026(7) -0.0050(8) -0.0118(8)
C79A 0.0500(19) 0.0354(15) 0.0205(13) -0.0061(11) -0.0021(11) -0.0219(14)
C79B 0.0500(19) 0.0354(15) 0.0205(13) -0.0061(11) -0.0021(11) -0.0219(14)
C80 0.0435(13) 0.0570(15) 0.0557(15) -0.0075(12) 0.0082(11) -0.0235(12)
C81 0.0302(10) 0.0386(11) 0.0372(11) -0.0143(9) -0.0006(8) -0.0066(9)
C82 0.0350(11) 0.0266(10) 0.0417(11) -0.0181(9) -0.0014(8) -0.0107(8)
C83 0.0258(9) 0.0338(10) 0.0205(8) -0.0054(7) -0.0047(7) -0.0148(8)
C84 0.0267(9) 0.0274(10) 0.0251(9) -0.0026(8) -0.0052(7) -0.0107(8)
C85 0.0249(9) 0.0268(10) 0.0282(9) -0.0066(8) -0.0034(7) -0.0063(8)
C86 0.0266(9) 0.0317(10) 0.0237(9) -0.0105(8) -0.0024(7) -0.0101(8)
C87 0.0234(9) 0.0317(10) 0.0319(10) -0.0027(8) -0.0092(7) -0.0107(8)
C88 0.0347(10) 0.0391(11) 0.0271(9) -0.0106(8) -0.0030(8) -0.0195(9)
C89 0.0288(10) 0.0269(10) 0.0299(9) -0.0091(8) -0.0010(7) -0.0126(8)
C90 0.0216(9) 0.0254(9) 0.0282(9) -0.0032(7) -0.0049(7) -0.0078(7)
S7 0.0186(2) 0.0156(2) 0.0229(2) -0.00719(16) 0.00097(16) -0.00416(16)
S8 0.0164(2) 0.0184(2) 0.0390(2) -0.01446(19) -0.00656(17) -0.00198(17)
Na4 0.0262(4) 0.0230(4) 0.0208(3) -0.0075(3) -0.0018(3) -0.0099(3)
O13 0.0221(6) 0.0233(7) 0.0472(8) -0.0158(6) 0.0059(5) -0.0091(5)
O14 0.0231(6) 0.0374(7) 0.0272(6) -0.0172(6) -0.0035(5) -0.0090(6)
O15 0.0337(7) 0.0248(7) 0.0369(7) -0.0090(6) -0.0127(6) -0.0038(6)
O16 0.0529(8) 0.0459(8) 0.0204(6) -0.0067(6) -0.0023(6) -0.0335(7)
N13 0.0156(6) 0.0151(7) 0.0177(7) -0.0067(5) -0.0020(5) -0.0040(5)
N14 0.0208(7) 0.0118(7) 0.0197(7) -0.0050(6) -0.0008(5) -0.0034(6)
N15 0.0150(6) 0.0145(7) 0.0207(7) -0.0076(5) -0.0026(5) -0.0035(5)
N16 0.0168(7) 0.0157(7) 0.0275(8) -0.0118(6) -0.0020(6) -0.0041(6)
B4 0.0223(10) 0.0125(9) 0.0197(9) -0.0064(7) -0.0050(7) -0.0040(8)
C91 0.0203(8) 0.0137(8) 0.0179(8) -0.0067(6) -0.0037(6) -0.0039(7)
C92 0.0180(8) 0.0192(8) 0.0169(8) -0.0074(6) -0.0024(6) -0.0073(7)
C93 0.0187(8) 0.0184(8) 0.0180(8) -0.0080(6) -0.0030(6) -0.0052(7)
C94 0.0258(9) 0.0188(9) 0.0213(8) -0.0040(7) -0.0029(7) -0.0106(7)
C95 0.0240(9) 0.0286(10) 0.0216(9) -0.0065(7) 0.0019(7) -0.0126(8)
C96 0.0180(8) 0.0279(10) 0.0286(9) -0.0132(8) 0.0014(7) -0.0046(7)
C97 0.0209(8) 0.0184(8) 0.0236(9) -0.0078(7) -0.0041(7) -0.0044(7)
C98 0.0184(8) 0.0151(8) 0.0191(8) -0.0052(6) -0.0009(6) -0.0064(7)
C99 0.0181(8) 0.0161(8) 0.0173(8) -0.0046(6) -0.0022(6) -0.0063(7)
C100 0.0174(8) 0.0165(8) 0.0205(8) -0.0063(6) -0.0008(6) -0.0066(7)
C101 0.0233(9) 0.0211(9) 0.0290(9) -0.0115(7) -0.0022(7) -0.0097(7)
C102 0.0212(9) 0.0283(10) 0.0354(10) -0.0125(8) -0.0046(7) -0.0108(8)
C103 0.0164(8) 0.0300(10) 0.0321(10) -0.0147(8) 0.0000(7) -0.0063(7)
C104 0.0195(8) 0.0205(9) 0.0234(8) -0.0095(7) -0.0012(7) -0.0052(7)
C105 0.0258(9) 0.0262(10) 0.0352(10) -0.0158(8) -0.0024(8) -0.0088(8)
C106 0.0382(11) 0.0288(10) 0.0387(11) -0.0123(9) -0.0007(9) -0.0160(9)
C07A 0.0270(14) 0.0377(14) 0.037(2) -0.0167(18) 0.0021(16) -0.0160(12)
C07B 0.0270(14) 0.0377(14) 0.037(2) -0.0167(18) 0.0021(16) -0.0160(12)
C108 0.0214(9) 0.0333(11) 0.0414(11) -0.0137(9) -0.0038(8) -0.0073(8)
C109 0.0262(10) 0.0315(10) 0.0405(11) -0.0151(9) -0.0113(8) -0.0061(8)
C110 0.0301(10) 0.0429(12) 0.0434(12) -0.0258(10) 0.0026(9) -0.0100(9)
C111 0.0358(10) 0.0286(10) 0.0242(9) -0.0099(8) -0.0042(8) -0.0116(8)
C112 0.0283(10) 0.0330(10) 0.0268(9) -0.0120(8) -0.0087(7) -0.0084(8)
C113 0.042(3) 0.034(2) 0.0299(18) -0.0109(13) -0.0120(19) -0.006(2)
C114 0.0280(15) 0.0330(14) 0.0426(18) -0.0059(14) -0.0074(13) -0.0146(12)
C115 0.046(2) 0.036(3) 0.0432(19) -0.0168(16) -0.0018(15) -0.0012(17)
C116 0.060(5) 0.0223(16) 0.035(3) -0.0089(17) -0.018(3) -0.004(4)
C13B 0.042(3) 0.034(2) 0.0299(18) -0.0109(13) -0.0120(19) -0.006(2)
C14B 0.0280(15) 0.0330(14) 0.0426(18) -0.0059(14) -0.0074(13) -0.0146(12)
C15B 0.046(2) 0.036(3) 0.0432(19) -0.0168(16) -0.0018(15) -0.0012(17)
C16B 0.060(5) 0.0223(16) 0.035(3) -0.0089(17) -0.018(3) -0.004(4)
C117 0.0556(19) 0.075(3) 0.024(2) -0.023(2) 0.0075(18) -0.046(2)
C118 0.0415(14) 0.056(2) 0.080(3) -0.049(2) -0.013(2) -0.0058(14)
C119 0.080(2) 0.0336(15) 0.051(2) -0.0033(14) -0.0310(17) -0.0256(14)
C120 0.0393(11) 0.0228(18) 0.0217(9) -0.0050(12) -0.0021(8) -0.0161(13)
C17B 0.0556(19) 0.075(3) 0.024(2) -0.023(2) 0.0075(18) -0.046(2)
C18B 0.0415(14) 0.056(2) 0.080(3) -0.049(2) -0.013(2) -0.0058(14)
C19B 0.080(2) 0.0336(15) 0.051(2) -0.0033(14) -0.0310(17) -0.0256(14)
C20B 0.0393(11) 0.0228(18) 0.0217(9) -0.0050(12) -0.0021(8) -0.0161(13)

loop_
_atom_type_symbol
_atom_type_description
_atom_type_scat_dispersion_real
_atom_type_scat_dispersion_imag
_atom_type_scat_source
C C 0.0033 0.0016 'International Tables Vol C Tables 4.2.6.8 and 6.1.1.4'
H H 0.0000 0.0000 'International Tables Vol C Tables 4.2.6.8 and 6.1.1.4'
B B 0.0013 0.0007 'International Tables Vol C Tables 4.2.6.8 and 6.1.1.4'
N N 0.0061 0.0033 'International Tables Vol C Tables 4.2.6.8 and 6.1.1.4'
Na Na 0.0362 0.0249 'International Tables Vol C Tables 4.2.6.8 and 6.1.1.4'
O O 0.0106 0.0060 'International Tables Vol C Tables 4.2.6.8 and 6.1.1.4'
S S 0.1246 0.1234 'International Tables Vol C Tables 4.2.6.8 and 6.1.1.4'

loop_
_geom_angle_atom_site_label_1
_geom_angle_atom_site_label_2
_geom_angle_atom_site_label_3
_geom_angle
C1 S1 Na1 92.29(5)
O3 Na1 O2 97.08(5)
O3 Na1 O1 86.76(5)
O2 Na1 O1 90.66(5)
O3 Na1 O4 82.75(4)
O2 Na1 O4 85.49(4)
O1 Na1 O4 168.29(5)
O3 Na1 H1B 82.6(3)
O2 Na1 H1B 170.9(3)
O1 Na1 H1B 80.2(3)
O4 Na1 H1B 103.5(3)
O3 Na1 B1 101.46(5)
O2 Na1 B1 161.18(5)
O1 Na1 B1 93.57(5)
O4 Na1 B1 93.62(5)
H1B Na1 B1 22.6(3)
O3 Na1 S1 169.98(4)
O2 Na1 S1 92.89(4)
O1 Na1 S1 92.10(3)
O4 Na1 S1 99.13(4)
H1B Na1 S1 87.4(3)
B1 Na1 S1 68.65(4)
O3 Na1 H1A 109.0(4)
O2 Na1 H1A 145.3(4)
O1 Na1 H1A 112.8(4)
O4 Na1 H1A 75.8(4)
H1B Na1 H1A 41.5(4)
B1 Na1 H1A 20.7(4)
S1 Na1 H1A 62.4(4)
C18 O1 C15 109.99(12)
C18 O1 Na1 132.25(10)
C15 O1 Na1 115.42(9)
C22 O2 C19 106.64(12)
C22 O2 Na1 118.14(10)
C19 O2 Na1 131.62(10)
C23 O3 C26 109.02(12)
C23 O3 Na1 132.99(10)
C26 O3 Na1 117.82(9)
C27B O4 C30 107.1(8)
C30 O4 C27A 109.4(3)
C27B O4 Na1 128.8(7)
C30 O4 Na1 117.66(10)
C27A O4 Na1 116.8(2)
C1 N1 C3 107.62(12)
C1 N1 B1 128.35(13)
C3 N1 B1 124.00(13)
C1 N2 C2 109.80(13)
C1 N2 H2N 125.8(10)
C2 N2 H2N 124.2(10)
C8 N3 C9 107.95(12)
C8 N3 B1 128.99(13)
C9 N3 B1 122.82(13)
C8 N4 C10 110.12(13)
C8 N4 H4N 124.2(11)
C10 N4 H4N 125.6(11)
N3 B1 N1 109.29(13)
N3 B1 Na1 144.89(11)
N1 B1 Na1 99.05(9)
N3 B1 H1A 106.3(7)
N1 B1 H1A 106.1(7)
Na1 B1 H1A 44.1(7)
N3 B1 H1B 110.5(7)
N1 B1 H1B 109.9(7)
Na1 B1 H1B 77.2(7)
H1A B1 H1B 114.4(10)
N1 C1 N2 108.46(13)
N1 C1 S1 128.26(12)
N2 C1 S1 123.27(11)
N2 C2 C7 131.83(14)
N2 C2 C3 106.10(13)
C7 C2 C3 122.07(14)
C4 C3 C2 121.34(14)
C4 C3 N1 130.65(14)
C2 C3 N1 108.01(13)
C3 C4 C5 116.52(15)
C3 C4 H4 121.7
C5 C4 H4 121.7
C4 C5 C6 122.00(15)
C4 C5 H5 119.0
C6 C5 H5 119.0
C7 C6 C5 121.18(15)
C7 C6 H6 119.4
C5 C6 H6 119.4
C2 C7 C6 116.87(15)
C2 C7 H7 121.6
C6 C7 H7 121.6
N3 C8 N4 108.18(13)
N3 C8 S2 128.23(11)
N4 C8 S2 123.59(12)
C14 C9 N3 131.40(14)
C14 C9 C10 120.81(14)
N3 C9 C10 107.79(13)
N4 C10 C11 132.13(14)
N4 C10 C9 105.94(13)
C11 C10 C9 121.92(14)
C12 C11 C10 117.09(14)
C12 C11 H11 121.5
C10 C11 H11 121.5
C11 C12 C13 120.81(15)
C11 C12 H12 119.6
C13 C12 H12 119.6
C14 C13 C12 122.14(15)
C14 C13 H13 118.9
C12 C13 H13 118.9
C9 C14 C13 117.21(14)
C9 C14 H14 121.4
C13 C14 H14 121.4
O1 C15 C16 105.86(13)
O1 C15 H15A 110.6
C16 C15 H15A 110.6
O1 C15 H15B 110.6
C16 C15 H15B 110.6
H15A C15 H15B 108.7
C15 C16 C17 102.04(13)
C15 C16 H16A 111.4
C17 C16 H16A 111.4
C15 C16 H16B 111.4
C17 C16 H16B 111.4
H16A C16 H16B 109.2
C16 C17 C18 102.74(13)
C16 C17 H17A 111.2
C18 C17 H17A 111.2
C16 C17 H17B 111.2
C18 C17 H17B 111.2
H17A C17 H17B 109.1
O1 C18 C17 106.17(13)
O1 C18 H18A 110.5
C17 C18 H18A 110.5
O1 C18 H18B 110.5
C17 C18 H18B 110.5
H18A C18 H18B 108.7
O2 C19 C20 106.14(14)
O2 C19 H19A 110.5
C20 C19 H19A 110.5
O2 C19 H19B 110.5
C20 C19 H19B 110.5
H19A C19 H19B 108.7
C21A C20 C19 102.4(4)
C19 C20 C21B 105.3(4)
C21A C20 H20A 111.3
C19 C20 H20A 111.3
C21A C20 H20B 111.3
C19 C20 H20B 111.3
H20A C20 H20B 109.2
C19 C20 H20C 110.7
C21B C20 H20C 110.7
C19 C20 H20D 110.7
C21B C20 H20D 110.7
H20C C20 H20D 108.8
C20 C21A C22 104.0(6)
C20 C21A H21A 111.0
C22 C21A H21A 111.0
C20 C21A H21B 111.0
C22 C21A H21B 111.0
H21A C21A H21B 109.0
C22 C21B C20 102.8(5)
C22 C21B H21C 111.2
C20 C21B H21C 111.2
C22 C21B H21D 111.2
C20 C21B H21D 111.2
H21C C21B H21D 109.1
O2 C22 C21B 109.9(4)
O2 C22 C21A 99.0(4)
O2 C22 H22A 112.0
C21A C22 H22A 112.0
O2 C22 H22B 112.0
C21A C22 H22B 112.0
H22A C22 H22B 109.6
O2 C22 H22C 109.7
C21B C22 H22C 109.7
O2 C22 H22D 109.7
C21B C22 H22D 109.7
H22C C22 H22D 108.2
O3 C23 C24 106.02(13)
O3 C23 H23A 110.5
C24 C23 H23A 110.5
O3 C23 H23B 110.5
C24 C23 H23B 110.5
H23A C23 H23B 108.7
C23 C24 C25 102.01(13)
C23 C24 H24A 111.4
C25 C24 H24A 111.4
C23 C24 H24B 111.4
C25 C24 H24B 111.4
H24A C24 H24B 109.2
C26 C25 C24 101.12(14)
C26 C25 H25A 111.5
C24 C25 H25A 111.5
C26 C25 H25B 111.5
C24 C25 H25B 111.5
H25A C25 H25B 109.4
O3 C26 C25 105.07(13)
O3 C26 H26A 110.7
C25 C26 H26A 110.7
O3 C26 H26B 110.7
C25 C26 H26B 110.7
H26A C26 H26B 108.8
O4 C27A C28A 105.7(4)
O4 C27A H27A 110.6
C28A C27A H27A 110.6
O4 C27A H27B 110.6
C28A C27A H27B 110.6
H27A C27A H27B 108.7
C27A C28A C29 102.6(3)
C27A C28A H28A 111.2
C29 C28A H28A 111.2
C27A C28A H28B 111.2
C29 C28A H28B 111.2
H28A C28A H28B 109.2
O4 C27B C28B 111.0(15)
O4 C27B H27C 109.4
C28B C27B H27C 109.4
O4 C27B H27D 109.4
C28B C27B H27D 109.4
H27C C27B H27D 108.0
C29 C28B C27B 102.8(12)
C29 C28B H28C 111.2
C27B C28B H28C 111.2
C29 C28B H28D 111.2
C27B C28B H28D 111.2
H28C C28B H28D 109.1
C28B C29 C30 109.9(6)
C30 C29 C28A 100.4(2)
C30 C29 H29A 111.7
C28A C29 H29A 111.7
C30 C29 H29B 111.7
C28A C29 H29B 111.7
H29A C29 H29B 109.5
C28B C29 H29C 109.7
C30 C29 H29C 109.7
C28B C29 H29D 109.7
C30 C29 H29D 109.7
H29C C29 H29D 108.2
O4 C30 C29 106.78(15)
O4 C30 H30A 110.4
C29 C30 H30A 110.4
O4 C30 H30B 110.4
C29 C30 H30B 110.4
H30A C30 H30B 108.6
C31 S3 Na2 94.01(5)
O7 Na2 O5 92.07(5)
O7 Na2 O6 103.39(5)
O5 Na2 O6 93.56(4)
O7 Na2 O8 92.34(4)
O5 Na2 O8 175.21(5)
O6 Na2 O8 83.58(4)
O7 Na2 S3 153.34(4)
O5 Na2 S3 87.69(4)
O6 Na2 S3 103.24(4)
O8 Na2 S3 89.22(3)
O7 Na2 B2 85.83(5)
O5 Na2 B2 80.91(5)
O6 Na2 B2 169.49(5)
O8 Na2 B2 101.29(5)
S3 Na2 B2 67.80(4)
O7 Na2 H2A 70.1(3)
O5 Na2 H2A 70.1(2)
O6 Na2 H2A 161.7(3)
O8 Na2 H2A 113.2(2)
S3 Na2 H2A 84.8(3)
B2 Na2 H2A 20.0(2)
O7 Na2 H2B 88.1(3)
O5 Na2 H2B 97.4(3)
O6 Na2 H2B 163.9(3)
O8 Na2 H2B 84.7(3)
S3 Na2 H2B 65.5(3)
B2 Na2 H2B 16.7(3)
H2A Na2 H2B 33.8(4)
C48 O5 C45 107.68(13)
C48 O5 Na2 133.53(10)
C45 O5 Na2 118.76(9)
C52 O6 C49 109.09(12)
C52 O6 Na2 129.40(10)
C49 O6 Na2 118.34(9)
C53 O7 C56 107.85(13)
C53 O7 Na2 117.29(10)
C56 O7 Na2 132.44(10)
C57 O8 C60 106.17(12)
C57 O8 Na2 120.33(9)
C60 O8 Na2 114.89(10)
C31 N5 C32 107.63(12)
C31 N5 B2 128.31(12)
C32 N5 B2 123.39(12)
C31 N6 C33 109.71(13)
C31 N6 H6N 124.0(12)
C33 N6 H6N 126.3(12)
C38 N7 C39 107.81(12)
C38 N7 B2 128.14(12)
C39 N7 B2 123.67(12)
C38 N8 C40 110.12(13)
C38 N8 H8N 126.0(11)
C40 N8 H8N 123.9(11)
N7 B2 N5 110.37(12)
N7 B2 Na2 143.00(10)
N5 B2 Na2 93.44(8)
N7 B2 H2A 108.1(7)
N5 B2 H2A 109.4(7)
Na2 B2 H2A 88.9(7)
N7 B2 H2B 106.5(7)
N5 B2 H2B 108.2(7)
Na2 B2 H2B 37.2(7)
H2A B2 H2B 114.2(10)
N5 C31 N6 108.65(13)
N5 C31 S3 128.35(11)
N6 C31 S3 123.00(11)
C37 C32 C33 120.99(14)
C37 C32 N5 130.96(14)
C33 C32 N5 108.05(13)
N6 C33 C34 131.92(14)
N6 C33 C32 105.95(13)
C34 C33 C32 122.11(14)
C35 C34 C33 116.63(15)
C35 C34 H34 121.7
C33 C34 H34 121.7
C34 C35 C36 121.50(15)
C34 C35 H35 119.3
C36 C35 H35 119.3
C37 C36 C35 121.53(15)
C37 C36 H36 119.2
C35 C36 H36 119.2
C32 C37 C36 117.23(14)
C32 C37 H37 121.4
C36 C37 H37 121.4
N8 C38 N7 108.21(13)
N8 C38 S4 123.84(11)
N7 C38 S4 127.94(11)
C44 C39 C40 121.05(14)
C44 C39 N7 131.14(14)
C40 C39 N7 107.81(13)
N8 C40 C41 131.93(14)
N8 C40 C39 106.04(13)
C41 C40 C39 122.02(14)
C40 C41 C42 116.89(15)
C40 C41 H41 121.6
C42 C41 H41 121.6
C41 C42 C43 121.22(16)
C41 C42 H42 119.4
C43 C42 H42 119.4
C44 C43 C42 121.74(15)
C44 C43 H43 119.1
C42 C43 H43 119.1
C43 C44 C39 117.06(15)
C43 C44 H44 121.5
C39 C44 H44 121.5
O5 C45 C46 106.40(13)
O5 C45 H45A 110.4
C46 C45 H45A 110.4
O5 C45 H45B 110.4
C46 C45 H45B 110.4
H45A C45 H45B 108.6
C47A C46 C45 106.55(18)
C45 C46 C47B 99.0(2)
C47A C46 H46A 110.4
C45 C46 H46A 110.4
C47A C46 H46B 110.4
C45 C46 H46B 110.4
H46A C46 H46B 108.6
C45 C46 H46C 112.0
C47B C46 H46C 112.0
C45 C46 H46D 112.0
C47B C46 H46D 112.0
H46C C46 H46D 109.7
C46 C47A C48 104.3(2)
C46 C47A H47A 110.9
C48 C47A H47A 110.9
C46 C47A H47B 110.9
C48 C47A H47B 110.9
H47A C47A H47B 108.9
C48 C47B C46 101.6(3)
C48 C47B H47C 111.5
C46 C47B H47C 111.5
C48 C47B H47D 111.5
C46 C47B H47D 111.5
H47C C47B H47D 109.3
O5 C48 C47B 111.5(3)
O5 C48 C47A 105.91(17)
O5 C48 H48A 110.6
C47A C48 H48A 110.6
O5 C48 H48B 110.6
C47A C48 H48B 110.6
H48A C48 H48B 108.7
O5 C48 H48C 109.3
C47B C48 H48C 109.3
O5 C48 H48D 109.3
C47B C48 H48D 109.3
H48C C48 H48D 108.0
O6 C49 C50 106.08(14)
O6 C49 H49A 110.5
C50 C49 H49A 110.5
O6 C49 H49B 110.5
C50 C49 H49B 110.5
H49A C49 H49B 108.7
C49 C50 C51 102.77(14)
C49 C50 H50A 111.2
C51 C50 H50A 111.2
C49 C50 H50B 111.2
C51 C50 H50B 111.2
H50A C50 H50B 109.1
C52 C51 C50 101.18(13)
C52 C51 H51A 111.5
C50 C51 H51A 111.5
C52 C51 H51B 111.5
C50 C51 H51B 111.5
H51A C51 H51B 109.4
O6 C52 C51 106.06(13)
O6 C52 H52A 110.5
C51 C52 H52A 110.5
O6 C52 H52B 110.5
C51 C52 H52B 110.5
H52A C52 H52B 108.7
O7 C53 C54 107.73(15)
O7 C53 H53A 110.2
C54 C53 H53A 110.2
O7 C53 H53B 110.2
C54 C53 H53B 110.2
H53A C53 H53B 108.5
C53 C54 C55 104.32(15)
C53 C54 H54A 110.9
C55 C54 H54A 110.9
C53 C54 H54B 110.9
C55 C54 H54B 110.9
H54A C54 H54B 108.9
C56 C55 C54 102.48(15)
C56 C55 H55A 111.3
C54 C55 H55A 111.3
C56 C55 H55B 111.3
C54 C55 H55B 111.3
H55A C55 H55B 109.2
O7 C56 C55 104.87(14)
O7 C56 H56A 110.8
C55 C56 H56A 110.8
O7 C56 H56B 110.8
C55 C56 H56B 110.8
H56A C56 H56B 108.8
O8 C57 C58 103.99(13)
O8 C57 H57A 111.0
C58 C57 H57A 111.0
O8 C57 H57B 111.0
C58 C57 H57B 111.0
H57A C57 H57B 109.0
C57 C58 C59 102.65(14)
C57 C58 H58A 111.2
C59 C58 H58A 111.2
C57 C58 H58B 111.2
C59 C58 H58B 111.2
H58A C58 H58B 109.2
C60 C59 C58 104.31(14)
C60 C59 H59A 110.9
C58 C59 H59A 110.9
C60 C59 H59B 110.9
C58 C59 H59B 110.9
H59A C59 H59B 108.9
O8 C60 C59 106.47(13)
O8 C60 H60A 110.4
C59 C60 H60A 110.4
O8 C60 H60B 110.4
C59 C60 H60B 110.4
H60A C60 H60B 108.6
C61 S5 Na3 100.31(5)
O10 Na3 O11 107.67(5)
O10 Na3 O12 90.44(5)
O11 Na3 O12 88.03(4)
O10 Na3 O9 91.96(5)
O11 Na3 O9 83.01(4)
O12 Na3 O9 171.03(5)
O10 Na3 S5 92.02(4)
O11 Na3 S5 159.46(4)
O12 Na3 S5 97.86(3)
O9 Na3 S5 90.70(3)
O10 Na3 B3 157.89(5)
O11 Na3 B3 94.33(5)
O12 Na3 B3 92.48(5)
O9 Na3 B3 88.54(5)
S5 Na3 B3 65.88(3)
O10 Na3 H3B 165.7(2)
O11 Na3 H3B 79.0(2)
O12 Na3 H3B 102.6(2)
O9 Na3 H3B 76.1(2)
S5 Na3 H3B 80.5(2)
B3 Na3 H3B 18.8(2)
O10 Na3 H3A 151.7(4)
O11 Na3 H3A 98.1(4)
O12 Na3 H3A 78.7(4)
O9 Na3 H3A 102.8(4)
S5 Na3 H3A 64.2(4)
B3 Na3 H3A 14.5(4)
H3B Na3 H3A 31.3(4)
C78 O9 C75 109.68(12)
C78 O9 Na3 130.81(10)
C75 O9 Na3 116.28(9)
C79A O10 C82 106.48(15)
C82 O10 C79B 104.6(2)
C79A O10 Na3 129.25(14)
C82 O10 Na3 124.26(10)
C79B O10 Na3 117.3(2)
C86 O11 C83 109.27(12)
C86 O11 Na3 111.64(9)
C83 O11 Na3 138.86(9)
C87 O12 C90 108.56(12)
C87 O12 Na3 118.66(9)
C90 O12 Na3 121.94(9)
C61 N9 C62 108.04(12)
C61 N9 B3 129.26(13)
C62 N9 B3 122.58(12)
C61 N10 C63 109.75(13)
C61 N10 H10N 123.8(11)
C63 N10 H10N 126.3(11)
C68 N11 C69 107.97(12)
C68 N11 B3 126.98(13)
C69 N11 B3 124.53(12)
C68 N12 C70 109.99(13)
C68 N12 H12N 125.5(11)
C70 N12 H12N 124.5(11)
N11 B3 N9 109.15(12)
N11 B3 Na3 136.28(11)
N9 B3 Na3 100.32(9)
N11 B3 H3A 107.2(8)
N9 B3 H3A 108.6(7)
Na3 B3 H3A 30.8(7)
N11 B3 H3B 107.8(7)
N9 B3 H3B 109.3(7)
Na3 B3 H3B 91.3(7)
H3A B3 H3B 114.7(10)
N9 C61 N10 108.26(13)
N9 C61 S5 128.22(12)
N10 C61 S5 123.51(11)
C67 C62 C63 121.58(14)
C67 C62 N9 130.57(14)
C63 C62 N9 107.85(12)
N10 C63 C64 131.91(14)
N10 C63 C62 106.08(13)
C64 C63 C62 122.01(14)
C63 C64 C65 116.49(14)
C63 C64 H64 121.8
C65 C64 H64 121.8
C64 C65 C66 121.47(15)
C64 C65 H65 119.3
C66 C65 H65 119.3
C67 C66 C65 121.83(15)
C67 C66 H66 119.1
C65 C66 H66 119.1
C62 C67 C66 116.60(15)
C62 C67 H67 121.7
C66 C67 H67 121.7
N11 C68 N12 108.12(13)
N11 C68 S6 128.08(12)
N12 C68 S6 123.81(12)
C74 C69 N11 131.46(14)
C74 C69 C70 120.81(14)
N11 C69 C70 107.72(13)
N12 C70 C71 132.02(14)
N12 C70 C69 106.20(13)
C71 C70 C69 121.75(14)
C72 C71 C70 117.35(14)
C72 C71 H71 121.3
C70 C71 H71 121.3
C71 C72 C73 120.97(15)
C71 C72 H72 119.5
C73 C72 H72 119.5
C74 C73 C72 121.61(15)
C74 C73 H73 119.2
C72 C73 H73 119.2
C69 C74 C73 117.51(14)
C69 C74 H74 121.2
C73 C74 H74 121.2
O9 C75 C76 105.57(13)
O9 C75 H75A 110.6
C76 C75 H75A 110.6
O9 C75 H75B 110.6
C76 C75 H75B 110.6
H75A C75 H75B 108.8
C75 C76 C77 102.03(13)
C75 C76 H76A 111.4
C77 C76 H76A 111.4
C75 C76 H76B 111.4
C77 C76 H76B 111.4
H76A C76 H76B 109.2
C78 C77 C76 102.54(13)
C78 C77 H77A 111.3
C76 C77 H77A 111.3
C78 C77 H77B 111.3
C76 C77 H77B 111.3
H77A C77 H77B 109.2
O9 C78 C77 106.38(13)
O9 C78 H78A 110.5
C77 C78 H78A 110.5
O9 C78 H78B 110.5
C77 C78 H78B 110.5
H78A C78 H78B 108.6
O10 C79A C80 104.48(19)
O10 C79A H79A 110.9
C80 C79A H79A 110.9
O10 C79A H79B 110.9
C80 C79A H79B 110.9
H79A C79A H79B 108.9
C80 C79B O10 102.2(4)
C80 C79B H79C 111.3
O10 C79B H79C 111.3
C80 C79B H79D 111.3
O10 C79B H79D 111.3
H79C C79B H79D 109.2
C79B C80 C81 106.7(3)
C81 C80 C79A 102.77(17)
C81 C80 H80A 111.2
C79A C80 H80A 111.2
C81 C80 H80B 111.2
C79A C80 H80B 111.2
H80A C80 H80B 109.1
C79B C80 H80C 110.4
C81 C80 H80C 110.4
C79B C80 H80D 110.4
C81 C80 H80D 110.4
H80C C80 H80D 108.6
C80 C81 C82 104.60(16)
C80 C81 H81A 110.8
C82 C81 H81A 110.8
C80 C81 H81B 110.8
C82 C81 H81B 110.8
H81A C81 H81B 108.9
O10 C82 C81 106.40(15)
O10 C82 H82A 110.4
C81 C82 H82A 110.4
O10 C82 H82B 110.4
C81 C82 H82B 110.4
H82A C82 H82B 108.6
O11 C83 C84 106.11(12)
O11 C83 H83A 110.5
C84 C83 H83A 110.5
O11 C83 H83B 110.5
C84 C83 H83B 110.5
H83A C83 H83B 108.7
C85 C84 C83 103.17(13)
C85 C84 H84A 111.1
C83 C84 H84A 111.1
C85 C84 H84B 111.1
C83 C84 H84B 111.1
H84A C84 H84B 109.1
C86 C85 C84 101.60(13)
C86 C85 H85A 111.5
C84 C85 H85A 111.5
C86 C85 H85B 111.5
C84 C85 H85B 111.5
H85A C85 H85B 109.3
O11 C86 C85 105.71(13)
O11 C86 H86A 110.6
C85 C86 H86A 110.6
O11 C86 H86B 110.6
C85 C86 H86B 110.6
H86A C86 H86B 108.7
O12 C87 C88 105.02(13)
O12 C87 H87A 110.7
C88 C87 H87A 110.7
O12 C87 H87B 110.7
C88 C87 H87B 110.7
H87A C87 H87B 108.8
C87 C88 C89 100.73(13)
C87 C88 H88A 111.6
C89 C88 H88A 111.6
C87 C88 H88B 111.6
C89 C88 H88B 111.6
H88A C88 H88B 109.4
C90 C89 C88 101.32(13)
C90 C89 H89A 111.5
C88 C89 H89A 111.5
C90 C89 H89B 111.5
C88 C89 H89B 111.5
H89A C89 H89B 109.3
O12 C90 C89 106.32(13)
O12 C90 H90A 110.5
C89 C90 H90A 110.5
O12 C90 H90B 110.5
C89 C90 H90B 110.5
H90A C90 H90B 108.7
C91 S7 Na4 92.17(5)
O15 Na4 O14 104.11(5)
O15 Na4 O13 91.16(5)
O14 Na4 O13 92.02(4)
O15 Na4 O16 88.96(5)
O14 Na4 O16 85.06(4)
O13 Na4 O16 177.02(5)
O15 Na4 S7 153.86(4)
O14 Na4 S7 102.02(4)
O13 Na4 S7 87.26(4)
O16 Na4 S7 93.94(4)
O15 Na4 B4 85.81(5)
O14 Na4 B4 168.32(5)
O13 Na4 B4 81.47(5)
O16 Na4 B4 101.51(5)
S7 Na4 B4 68.15(4)
O15 Na4 H4B 69.4(3)
O14 Na4 H4B 161.6(3)
O13 Na4 H4B 71.3(2)
O16 Na4 H4B 111.5(2)
S7 Na4 H4B 85.4(2)
B4 Na4 H4B 20.0(2)
O15 Na4 H4A 88.0(3)
O14 Na4 H4A 163.9(3)
O13 Na4 H4A 98.3(3)
O16 Na4 H4A 84.7(3)
S7 Na4 H4A 66.4(3)
B4 Na4 H4A 17.0(3)
H4B Na4 H4A 33.7(4)
C108 O13 C105 108.91(12)
C108 O13 Na4 132.11(10)
C105 O13 Na4 118.95(9)
C112 O14 C109 109.38(12)
C112 O14 Na4 129.21(10)
C109 O14 Na4 118.67(9)
C113 O15 C116 110.7(7)
C16B O15 C13B 99.3(18)
C16B O15 Na4 126.9(18)
C113 O15 Na4 118.54(18)
C116 O15 Na4 129.9(7)
C13B O15 Na4 132.2(5)
C117 O16 C120 107.79(16)
C17B O16 C20B 105.9(11)
C117 O16 Na4 126.7(2)
C120 O16 Na4 113.49(15)
C17B O16 Na4 117.8(11)
C20B O16 Na4 123.9(8)
C91 N13 C92 107.43(12)
C91 N13 B4 127.93(12)
C92 N13 B4 123.31(12)
C91 N14 C93 109.96(13)
C91 N14 H14N 123.0(13)
C93 N14 H14N 127.0(13)
C98 N15 C99 107.55(12)
C98 N15 B4 128.62(13)
C99 N15 B4 123.49(12)
C98 N16 C100 110.01(13)
C98 N16 H16N 123.4(12)
C100 N16 H16N 126.4(12)
N15 B4 N13 110.96(12)
N15 B4 Na4 143.11(11)
N13 B4 Na4 91.97(8)
N15 B4 H4A 107.0(7)
N13 B4 H4A 108.4(7)
Na4 B4 H4A 36.5(7)
N15 B4 H4B 108.3(7)
N13 B4 H4B 109.9(7)
Na4 B4 H4B 89.1(7)
H4A B4 H4B 112.2(10)
N13 C91 N14 108.41(13)
N13 C91 S7 128.80(11)
N14 C91 S7 122.79(11)
C97 C92 C93 120.83(14)
C97 C92 N13 130.93(14)
C93 C92 N13 108.23(13)
N14 C93 C94 131.75(14)
N14 C93 C92 105.95(13)
C94 C93 C92 122.29(14)
C95 C94 C93 116.56(14)
C95 C94 H94 121.7
C93 C94 H94 121.7
C94 C95 C96 121.52(15)
C94 C95 H95 119.2
C96 C95 H95 119.2
C97 C96 C95 121.82(15)
C97 C96 H96 119.1
C95 C96 H96 119.1
C96 C97 C92 116.97(14)
C96 C97 H97 121.5
C92 C97 H97 121.5
N15 C98 N16 108.42(13)
N15 C98 S8 128.33(11)
N16 C98 S8 123.21(12)
C104 C99 C100 121.09(14)
C104 C99 N15 130.90(14)
C100 C99 N15 108.01(13)
N16 C100 C101 132.00(14)
N16 C100 C99 105.95(13)
C101 C100 C99 122.05(14)
C102 C101 C100 116.94(14)
C102 C101 H101 121.5
C100 C101 H101 121.5
C101 C102 C103 121.30(15)
C101 C102 H102 119.3
C103 C102 H102 119.3
C104 C103 C102 121.81(15)
C104 C103 H103 119.1
C102 C103 H103 119.1
C103 C104 C99 116.80(14)
C103 C104 H104 121.6
C99 C104 H104 121.6
O13 C105 C106 106.46(13)
O13 C105 H10A 110.4
C106 C105 H10A 110.4
O13 C105 H10B 110.4
C106 C105 H10B 110.4
H10A C105 H10B 108.6
C07B C106 C105 106.5(2)
C105 C106 C07A 100.88(18)
C105 C106 H10C 111.6
C07A C106 H10C 111.6
C105 C106 H10D 111.6
C07A C106 H10D 111.6
H10C C106 H10D 109.4
C07B C106 H10E 110.4
C105 C106 H10E 110.4
C07B C106 H10F 110.4
C105 C106 H10F 110.4
H10E C106 H10F 108.6
C108 C07A C106 101.7(2)
C108 C07A H07A 111.4
C106 C07A H07A 111.4
C108 C07A H07B 111.4
C106 C07A H07B 111.4
H07A C07A H07B 109.3
C108 C07B C106 104.3(3)
C108 C07B H07C 110.9
C106 C07B H07C 110.9
C108 C07B H07D 110.9
C106 C07B H07D 110.9
H07C C07B H07D 108.9
O13 C108 C07A 109.18(19)
O13 C108 C07B 108.2(2)
O13 C108 H10G 109.8
C07A C108 H10G 109.8
O13 C108 H10H 109.8
C07A C108 H10H 109.8
H10G C108 H10H 108.3
O13 C108 H10I 110.1
C07B C108 H10I 110.1
O13 C108 H10J 110.1
C07B C108 H10J 110.1
H10I C108 H10J 108.4
O14 C109 C110 105.95(13)
O14 C109 H10K 110.5
C110 C109 H10K 110.5
O14 C109 H10L 110.5
C110 C109 H10L 110.5
H10K C109 H10L 108.7
C109 C110 C111 102.22(14)
C109 C110 H11A 111.3
C111 C110 H11A 111.3
C109 C110 H11B 111.3
C111 C110 H11B 111.3
H11A C110 H11B 109.2
C112 C111 C110 101.49(13)
C112 C111 H11C 111.5
C110 C111 H11C 111.5
C112 C111 H11D 111.5
C110 C111 H11D 111.5
H11C C111 H11D 109.3
O14 C112 C111 106.00(13)
O14 C112 H11E 110.5
C111 C112 H11E 110.5
O14 C112 H11F 110.5
C111 C112 H11F 110.5
H11E C112 H11F 108.7
O15 C113 C114 106.1(3)
O15 C113 H11G 110.5
C114 C113 H11G 110.5
O15 C113 H11H 110.5
C114 C113 H11H 110.5
H11G C113 H11H 108.7
C115 C114 C113 104.2(3)
C115 C114 H11I 110.9
C113 C114 H11I 110.9
C115 C114 H11J 110.9
C113 C114 H11J 110.9
H11I C114 H11J 108.9
C114 C115 C116 103.6(6)
C114 C115 H11K 111.0
C116 C115 H11K 111.0
C114 C115 H11L 111.0
C116 C115 H11L 111.0
H11K C115 H11L 109.0
O15 C116 C115 101.3(10)
O15 C116 H11M 111.5
C115 C116 H11M 111.5
O15 C116 H11N 111.5
C115 C116 H11N 111.5
H11M C116 H11N 109.3
O15 C13B C14B 105.0(8)
O15 C13B H13A 110.7
C14B C13B H13A 110.7
O15 C13B H13B 110.7
C14B C13B H13B 110.7
H13A C13B H13B 108.8
C13B C14B C15B 105.7(9)
C13B C14B H14B 110.6
C15B C14B H14B 110.6
C13B C14B H14C 110.6
C15B C14B H14C 110.6
H14B C14B H14C 108.7
C16B C15B C14B 100.0(18)
C16B C15B H15C 111.8
C14B C15B H15C 111.8
C16B C15B H15D 111.8
C14B C15B H15D 111.8
H15C C15B H15D 109.5
O15 C16B C15B 116(3)
O15 C16B H16C 108.3
C15B C16B H16C 108.3
O15 C16B H16D 108.3
C15B C16B H16D 108.3
H16C C16B H16D 107.4
O16 C117 C118 105.7(3)
O16 C117 H11O 110.6
C118 C117 H11O 110.6
O16 C117 H11P 110.6
C118 C117 H11P 110.6
H11O C117 H11P 108.7
C119 C118 C117 102.2(3)
C119 C118 H11Q 111.3
C117 C118 H11Q 111.3
C119 C118 H11R 111.3
C117 C118 H11R 111.3
H11Q C118 H11R 109.2
C118 C119 C120 105.5(2)
C118 C119 H11S 110.7
C120 C119 H11S 110.7
C118 C119 H11T 110.7
C120 C119 H11T 110.7
H11S C119 H11T 108.8
O16 C120 C119 106.39(18)
O16 C120 H12A 110.5
C119 C120 H12A 110.5
O16 C120 H12B 110.5
C119 C120 H12B 110.5
H12A C120 H12B 108.6
C18B C17B O16 98.5(17)
C18B C17B H17C 112.1
O16 C17B H17C 112.1
C18B C17B H17D 112.1
O16 C17B H17D 112.1
H17C C17B H17D 109.7
C17B C18B C19B 106.5(16)
C17B C18B H18C 110.4
C19B C18B H18C 110.4
C17B C18B H18D 110.4
C19B C18B H18D 110.4
H18C C18B H18D 108.6
C20B C19B C18B 106.3(16)
C20B C19B H19C 110.5
C18B C19B H19C 110.5
C20B C19B H19D 110.5
C18B C19B H19D 110.5
H19C C19B H19D 108.7
C19B C20B O16 104.5(13)
C19B C20B H20E 110.8
O16 C20B H20E 110.8
C19B C20B H20F 110.8
O16 C20B H20F 110.8
H20E C20B H20F 108.9

loop_
_geom_bond_atom_site_label_1
_geom_bond_atom_site_label_2
_geom_bond_distance
S1 C1 1.6971(15)
S1 Na1 3.0911(7)
S2 C8 1.6958(16)
Na1 O3 2.2997(13)
Na1 O2 2.3057(12)
Na1 O1 2.3556(12)
Na1 O4 2.3604(12)
Na1 H1B 2.880(13)
Na1 B1 2.9113(19)
Na1 H1A 2.240(15)
O1 C18 1.4362(19)
O1 C15 1.4392(18)
O2 C22 1.4206(19)
O2 C19 1.4357(19)
O3 C23 1.4427(18)
O3 C26 1.4438(19)
O4 C27B 1.38(2)
O4 C30 1.431(2)
O4 C27A 1.456(6)
N1 C1 1.3604(18)
N1 C3 1.4034(18)
N1 B1 1.572(2)
N2 C1 1.3639(19)
N2 C2 1.3818(18)
N2 H2N 0.888(15)
N3 C8 1.3637(18)
N3 C9 1.4015(19)
N3 B1 1.558(2)
N4 C8 1.3652(19)
N4 C10 1.3804(19)
N4 H4N 0.867(16)
B1 H1A 1.137(14)
B1 H1B 1.135(14)
C2 C7 1.386(2)
C2 C3 1.393(2)
C3 C4 1.390(2)
C4 C5 1.391(2)
C4 H4 0.9500
C5 C6 1.398(2)
C5 H5 0.9500
C6 C7 1.386(2)
C6 H6 0.9500
C7 H7 0.9500
C9 C14 1.388(2)
C9 C10 1.403(2)
C10 C11 1.394(2)
C11 C12 1.390(2)
C11 H11 0.9500
C12 C13 1.399(2)
C12 H12 0.9500
C13 C14 1.390(2)
C13 H13 0.9500
C14 H14 0.9500
C15 C16 1.518(2)
C15 H15A 0.9900
C15 H15B 0.9900
C16 C17 1.521(2)
C16 H16A 0.9900
C16 H16B 0.9900
C17 C18 1.525(2)
C17 H17A 0.9900
C17 H17B 0.9900
C18 H18A 0.9900
C18 H18B 0.9900
C19 C20 1.520(2)
C19 H19A 0.9900
C19 H19B 0.9900
C20 C21A 1.507(11)
C20 C21B 1.545(10)
C20 H20A 0.9900
C20 H20B 0.9900
C20 H20C 0.9900
C20 H20D 0.9900
C21A C22 1.529(11)
C21A H21A 0.9900
C21A H21B 0.9900
C21B C22 1.517(10)
C21B H21C 0.9900
C21B H21D 0.9900
C22 H22A 0.9900
C22 H22B 0.9900
C22 H22C 0.9900
C22 H22D 0.9900
C23 C24 1.517(2)
C23 H23A 0.9900
C23 H23B 0.9900
C24 C25 1.521(2)
C24 H24A 0.9900
C24 H24B 0.9900
C25 C26 1.505(2)
C25 H25A 0.9900
C25 H25B 0.9900
C26 H26A 0.9900
C26 H26B 0.9900
C27A C28A 1.497(7)
C27A H27A 0.9900
C27A H27B 0.9900
C28A C29 1.567(6)
C28A H28A 0.9900
C28A H28B 0.9900
C27B C28B 1.51(2)
C27B H27C 0.9900
C27B H27D 0.9900
C28B C29 1.392(15)
C28B H28C 0.9900
C28B H28D 0.9900
C29 C30 1.481(2)
C29 H29A 0.9900
C29 H29B 0.9900
C29 H29C 0.9900
C29 H29D 0.9900
C30 H30A 0.9900
C30 H30B 0.9900
S3 C31 1.7051(15)
S3 Na2 2.9231(7)
S4 C38 1.6934(15)
Na2 O7 2.3394(13)
Na2 O5 2.3490(12)
Na2 O6 2.3568(12)
Na2 O8 2.3896(12)
Na2 B2 3.1504(18)
Na2 H2A 3.331(14)
Na2 H2B 2.358(14)
O5 C48 1.4294(19)
O5 C45 1.4359(19)
O6 C52 1.4402(19)
O6 C49 1.4449(19)
O7 C53 1.435(2)
O7 C56 1.437(2)
O8 C57 1.4293(18)
O8 C60 1.4442(18)
N5 C31 1.3565(18)
N5 C32 1.3986(18)
N5 B2 1.567(2)
N6 C31 1.3620(19)
N6 C33 1.3800(19)
N6 H6N 0.854(17)
N7 C38 1.3629(18)
N7 C39 1.4020(18)
N7 B2 1.555(2)
N8 C38 1.3623(18)
N8 C40 1.3782(19)
N8 H8N 0.888(17)
B2 H2A 1.141(14)
B2 H2B 1.121(13)
C32 C37 1.386(2)
C32 C33 1.396(2)
C33 C34 1.391(2)
C34 C35 1.386(2)
C34 H34 0.9500
C35 C36 1.398(2)
C35 H35 0.9500
C36 C37 1.389(2)
C36 H36 0.9500
C37 H37 0.9500
C39 C44 1.390(2)
C39 C40 1.398(2)
C40 C41 1.388(2)
C41 C42 1.391(2)
C41 H41 0.9500
C42 C43 1.399(2)
C42 H42 0.9500
C43 C44 1.390(2)
C43 H43 0.9500
C44 H44 0.9500
C45 C46 1.517(2)
C45 H45A 0.9900
C45 H45B 0.9900
C46 C47A 1.490(4)
C46 C47B 1.628(6)
C46 H46A 0.9900
C46 H46B 0.9900
C46 H46C 0.9900
C46 H46D 0.9900
C47A C48 1.520(4)
C47A H47A 0.9900
C47A H47B 0.9900
C47B C48 1.435(5)
C47B H47C 0.9900
C47B H47D 0.9900
C48 H48A 0.9900
C48 H48B 0.9900
C48 H48C 0.9900
C48 H48D 0.9900
C49 C50 1.512(2)
C49 H49A 0.9900
C49 H49B 0.9900
C50 C51 1.521(2)
C50 H50A 0.9900
C50 H50B 0.9900
C51 C52 1.512(2)
C51 H51A 0.9900
C51 H51B 0.9900
C52 H52A 0.9900
C52 H52B 0.9900
C53 C54 1.501(2)
C53 H53A 0.9900
C53 H53B 0.9900
C54 C55 1.513(3)
C54 H54A 0.9900
C54 H54B 0.9900
C55 C56 1.501(3)
C55 H55A 0.9900
C55 H55B 0.9900
C56 H56A 0.9900
C56 H56B 0.9900
C57 C58 1.513(2)
C57 H57A 0.9900
C57 H57B 0.9900
C58 C59 1.532(3)
C58 H58A 0.9900
C58 H58B 0.9900
C59 C60 1.527(2)
C59 H59A 0.9900
C59 H59B 0.9900
C60 H60A 0.9900
C60 H60B 0.9900
S5 C61 1.7009(15)
S5 Na3 3.0672(7)
S6 C68 1.6930(16)
Na3 O10 2.2793(13)
Na3 O11 2.3414(12)
Na3 O12 2.3595(12)
Na3 O9 2.3654(12)
Na3 B3 3.1878(19)
Na3 H3B 3.395(14)
Na3 H3A 2.297(14)
O9 C78 1.4398(18)
O9 C75 1.4447(19)
O10 C79A 1.374(3)
O10 C82 1.4175(19)
O10 C79B 1.672(6)
O11 C86 1.4392(18)
O11 C83 1.4437(18)
O12 C87 1.4322(18)
O12 C90 1.4476(18)
N9 C61 1.3565(18)
N9 C62 1.3994(18)
N9 B3 1.566(2)
N10 C61 1.3666(19)
N10 C63 1.3814(18)
N10 H10N 0.863(16)
N11 C68 1.3645(18)
N11 C69 1.4009(19)
N11 B3 1.564(2)
N12 C68 1.3676(19)
N12 C70 1.3777(19)
N12 H12N 0.857(16)
B3 H3A 1.121(14)
B3 H3B 1.095(14)
C62 C67 1.387(2)
C62 C63 1.395(2)
C63 C64 1.388(2)
C64 C65 1.392(2)
C64 H64 0.9500
C65 C66 1.398(2)
C65 H65 0.9500
C66 C67 1.390(2)
C66 H66 0.9500
C67 H67 0.9500
C69 C74 1.387(2)
C69 C70 1.401(2)
C70 C71 1.395(2)
C71 C72 1.387(2)
C71 H71 0.9500
C72 C73 1.402(2)
C72 H72 0.9500
C73 C74 1.394(2)
C73 H73 0.9500
C74 H74 0.9500
C75 C76 1.517(2)
C75 H75A 0.9900
C75 H75B 0.9900
C76 C77 1.523(2)
C76 H76A 0.9900
C76 H76B 0.9900
C77 C78 1.521(2)
C77 H77A 0.9900
C77 H77B 0.9900
C78 H78A 0.9900
C78 H78B 0.9900
C79A C80 1.586(3)
C79A H79A 0.9900
C79A H79B 0.9900
C79B C80 1.327(6)
C79B H79C 0.9900
C79B H79D 0.9900
C80 C81 1.502(3)
C80 H80A 0.9900
C80 H80B 0.9900
C80 H80C 0.9900
C80 H80D 0.9900
C81 C82 1.513(2)
C81 H81A 0.9900
C81 H81B 0.9900
C82 H82A 0.9900
C82 H82B 0.9900
C83 C84 1.527(2)
C83 H83A 0.9900
C83 H83B 0.9900
C84 C85 1.520(2)
C84 H84A 0.9900
C84 H84B 0.9900
C85 C86 1.506(2)
C85 H85A 0.9900
C85 H85B 0.9900
C86 H86A 0.9900
C86 H86B 0.9900
C87 C88 1.516(2)
C87 H87A 0.9900
C87 H87B 0.9900
C88 C89 1.517(2)
C88 H88A 0.9900
C88 H88B 0.9900
C89 C90 1.516(2)
C89 H89A 0.9900
C89 H89B 0.9900
C90 H90A 0.9900
C90 H90B 0.9900
S7 C91 1.7022(15)
S7 Na4 2.9073(7)
S8 C98 1.6968(15)
Na4 O15 2.3198(13)
Na4 O14 2.3506(12)
Na4 O13 2.3594(12)
Na4 O16 2.3974(13)
Na4 B4 3.1608(18)
Na4 H4B 3.345(14)
Na4 H4A 2.337(14)
O13 C108 1.4212(19)
O13 C105 1.4374(18)
O14 C112 1.4397(18)
O14 C109 1.4431(19)
O15 C16B 1.35(4)
O15 C113 1.427(5)
O15 C116 1.453(15)
O15 C13B 1.497(14)
O16 C117 1.422(5)
O16 C120 1.441(3)
O16 C17B 1.50(3)
O16 C20B 1.508(19)
N13 C91 1.3595(18)
N13 C92 1.4021(18)
N13 B4 1.574(2)
N14 C91 1.3641(18)
N14 C93 1.3770(18)
N14 H14N 0.847(18)
N15 C98 1.3613(18)
N15 C99 1.4082(18)
N15 B4 1.558(2)
N16 C98 1.3636(19)
N16 C100 1.3833(19)
N16 H16N 0.863(17)
B4 H4A 1.153(13)
B4 H4B 1.145(14)
C92 C97 1.390(2)
C92 C93 1.392(2)
C93 C94 1.392(2)
C94 C95 1.382(2)
C94 H94 0.9500
C95 C96 1.393(2)
C95 H95 0.9500
C96 C97 1.389(2)
C96 H96 0.9500
C97 H97 0.9500
C99 C104 1.389(2)
C99 C100 1.395(2)
C100 C101 1.387(2)
C101 C102 1.381(2)
C101 H101 0.9500
C102 C103 1.399(2)
C102 H102 0.9500
C103 C104 1.389(2)
C103 H103 0.9500
C104 H104 0.9500
C105 C106 1.522(2)
C105 H10A 0.9900
C105 H10B 0.9900
C106 C07B 1.511(5)
C106 C07A 1.567(4)
C106 H10C 0.9900
C106 H10D 0.9900
C106 H10E 0.9900
C106 H10F 0.9900
C07A C108 1.490(4)
C07A H07A 0.9900
C07A H07B 0.9900
C07B C108 1.492(5)
C07B H07C 0.9900
C07B H07D 0.9900
C108 H10G 0.9900
C108 H10H 0.9900
C108 H10I 0.9900
C108 H10J 0.9900
C109 C110 1.516(2)
C109 H10K 0.9900
C109 H10L 0.9900
C110 C111 1.525(2)
C110 H11A 0.9900
C110 H11B 0.9900
C111 C112 1.512(2)
C111 H11C 0.9900
C111 H11D 0.9900
C112 H11E 0.9900
C112 H11F 0.9900
C113 C114 1.521(4)
C113 H11G 0.9900
C113 H11H 0.9900
C114 C115 1.512(4)
C114 H11I 0.9900
C114 H11J 0.9900
C115 C116 1.525(14)
C115 H11K 0.9900
C115 H11L 0.9900
C116 H11M 0.9900
C116 H11N 0.9900
C13B C14B 1.502(11)
C13B H13A 0.9900
C13B H13B 0.9900
C14B C15B 1.505(10)
C14B H14B 0.9900
C14B H14C 0.9900
C15B C16B 1.47(3)
C15B H15C 0.9900
C15B H15D 0.9900
C16B H16C 0.9900
C16B H16D 0.9900
C117 C118 1.509(5)
C117 H11O 0.9900
C117 H11P 0.9900
C118 C119 1.506(3)
C118 H11Q 0.9900
C118 H11R 0.9900
C119 C120 1.523(3)
C119 H11S 0.9900
C119 H11T 0.9900
C120 H12A 0.9900
C120 H12B 0.9900
C17B C18B 1.44(4)
C17B H17C 0.9900
C17B H17D 0.9900
C18B C19B 1.53(2)
C18B H18C 0.9900
C18B H18D 0.9900
C19B C20B 1.43(2)
C19B H19C 0.9900
C19B H19D 0.9900
C20B H20E 0.9900
C20B H20F 0.9900
